data_1568875
loop_
_publ_author_name
'Sun, Xiaofei'
'Hinz, Alexander'
'Schulz, Stephan'
'Zimmermann, Lisa'
'Scheer, Manfred'
'Roesky, Peter W.'

_publ_section_title
;
 Snapshots of sequential polyphosphide rearrangement upon metallatetrylene
 addition.
;
_journal_issue 18
_journal_name_full 'Chemical science'
_journal_page_first 4769
_journal_page_last 4776
_journal_paper_doi 10.1039/d3sc00806a
_journal_volume 14
_journal_year 2023
_chemical_formula_moiety '(C54 H79 As5 Cl Fe Ga Ge N4), 0.5(C6 D6)'
_chemical_formula_sum 'C57 H79 As5 Cl D3 Fe Ga Ge N4'
_chemical_formula_weight 1434.49
_space_group_crystal_system monoclinic
_space_group_IT_number 14
_space_group_name_Hall '-P 2ybc'
_space_group_name_H-M_alt 'P 1 21/c 1'
_atom_sites_solution_hydrogens geom
_atom_sites_solution_primary dual
_audit_creation_date 2022-12-07
_audit_creation_method
;
Olex2 1.5
(compiled 2022.04.07 svn.rca3783a0 for OlexSys, GUI svn.r6498)
;
_audit_update_record
;
2022-12-09 deposited with the CCDC.	2023-03-31 downloaded from the CCDC.
;
_cell_angle_alpha 90
_cell_angle_beta 96.7960(10)
_cell_angle_gamma 90
_cell_formula_units_Z 8
_cell_length_a 37.8546(6)
_cell_length_b 16.4222(2)
_cell_length_c 19.9888(4)
_cell_measurement_reflns_used 93305
_cell_measurement_temperature 100
_cell_measurement_theta_max 28.07
_cell_measurement_theta_min 2.46
_cell_volume 12338.8(3)
_computing_cell_refinement
;
X-Area Recipe 1.33.0.0 (STOE, 2015)
;
_computing_data_collection
;
X-Area Pilatus3_SV 1.31.150.0 (STOE, 2018)
;
_computing_data_reduction
;
X-Area Integrate 1.73.1.0 (STOE, 2018)
X-Area X-Red32 1.65.0.0 (STOE, 2018) 
;
_computing_molecular_graphics 'Olex2 1.5 (Dolomanov et al., 2009)'
_computing_publication_material
;
STOE & Cie GmbH, X-Area, software package for collecting single-crystal or
multi-domain crystal data on STOE area-detector diffractometers, for image 
processing, for the correction and scaling of reflection intensities and 
for outlier rejection, version 1.84, Darmstadt 2018
;
_computing_structure_refinement 'SHELXL 2019/2 (Sheldrick, 2015)'
_computing_structure_solution 'SHELXT 2018/2 (Sheldrick, 2018)'
_diffrn_ambient_temperature 100
_diffrn_detector 'EIGER2 1M CDTE'
_diffrn_detector_area_resol_mean 13.33
_diffrn_measured_fraction_theta_full 0.980
_diffrn_measured_fraction_theta_max 0.980
_diffrn_measurement_details
;
 830 frames, detector distance = 80 mm
;
_diffrn_measurement_device 'Eulerian 4-circle diffractometer'
_diffrn_measurement_device_type 'STOE STADIVARI'
_diffrn_measurement_method 'rotation method, \w scans'
_diffrn_radiation_collimation '1.2 0.6 mm diameter'
_diffrn_radiation_monochromator 'Graded multilayer mirror'
_diffrn_radiation_polarisn_norm 270
_diffrn_radiation_probe x-ray
_diffrn_radiation_type 'Mo K\a'
_diffrn_radiation_wavelength 0.71073
_diffrn_reflns_av_R_equivalents 0.0360
_diffrn_reflns_av_unetI/netI 0.0371
_diffrn_reflns_Laue_measured_fraction_full 0.980
_diffrn_reflns_Laue_measured_fraction_max 0.980
_diffrn_reflns_limit_h_max 46
_diffrn_reflns_limit_h_min -43
_diffrn_reflns_limit_k_max 15
_diffrn_reflns_limit_k_min -20
_diffrn_reflns_limit_l_max 24
_diffrn_reflns_limit_l_min -24
_diffrn_reflns_number 88057
_diffrn_reflns_point_group_measured_fraction_full 0.980
_diffrn_reflns_point_group_measured_fraction_max 0.980
_diffrn_reflns_theta_full 25.242
_diffrn_reflns_theta_max 25.999
_diffrn_reflns_theta_min 2.497
_diffrn_source Axo_Mo
_diffrn_source_current 0.830
_diffrn_source_power 0.050
_diffrn_source_voltage 60
_exptl_absorpt_coefficient_mu 3.892
_exptl_absorpt_correction_T_max 1.0000
_exptl_absorpt_correction_T_min 0.3389
_exptl_absorpt_correction_type multi-scan
_exptl_absorpt_process_details
;
STOE LANA, absorption correction by scaling of reflection intensities.
J. Koziskova, F. Hahn, J. Richter, J. Kozisek, "Comparison of different
absorption corrections on the model structure of tetrakis(\m~2~-acetato)-
diaqua-di-copper(II)", Acta Chimica Slovaca, vol. 9, no. 2, 2016, pp. 136 - 140.
;
_exptl_crystal_colour green
_exptl_crystal_colour_primary green
_exptl_crystal_density_diffrn 1.544
_exptl_crystal_density_method 'not measured'
_exptl_crystal_description plate
_exptl_crystal_F_000 5784
_exptl_crystal_size_max 0.135
_exptl_crystal_size_mid 0.099
_exptl_crystal_size_min 0.069
_refine_diff_density_max 3.018
_refine_diff_density_min -0.802
_refine_diff_density_rms 0.145
_refine_ls_extinction_method none
_refine_ls_goodness_of_fit_ref 1.056
_refine_ls_hydrogen_treatment constr
_refine_ls_matrix_type full
_refine_ls_number_parameters 1430
_refine_ls_number_reflns 23772
_refine_ls_number_restraints 645
_refine_ls_restrained_S_all 1.044
_refine_ls_R_factor_all 0.0886
_refine_ls_R_factor_gt 0.0599
_refine_ls_shift/su_max 0.002
_refine_ls_shift/su_mean 0.000
_refine_ls_structure_factor_coef Fsqd
_refine_ls_weighting_details 'w=1/[\s^2^(Fo^2^)+(0.0832P)^2^+57.2171P] where P=(Fo^2^+2Fc^2^)/3'
_refine_ls_weighting_scheme calc
_refine_ls_wR_factor_gt 0.1445
_refine_ls_wR_factor_ref 0.1671
_reflns_Friedel_coverage 0.000
_reflns_number_gt 17428
_reflns_number_total 23772
_reflns_threshold_expression 'I > 2\s(I)'
_cod_data_source_file d3sc00806a2.cif
_cod_data_source_block xf470a_sq
_cod_depositor_comments 'Adding full bibliography for 1568870--1568876.cif.'
_cod_database_code 1568875
_shelx_shelxl_version_number 2019/2
_audit_contact_author
;
      Prof. Dr. Peter W. Roesky
      Karlsruher Institut fuer Technologie (KIT), CS
      Institut fuer Anorganische Chemie (AOC)
      Lehrstuhl fuer Anorganische Funktionsmaterialien
      Engesserstr. 15, Geb. 30.45
      76131 Karlsruhe 
      Bundesrepublik Deutschland
;
_audit_contact_letter
;
;
_shelx_space_group_comment
;
The symmetry employed for this shelxl refinement is uniquely defined
by the following loop, which should always be used as a source of
symmetry information in preference to the above space-group names.
They are only intended as comments.
;
_olex2_refinement_description
;
1. Fixed Uiso
 At 1.2 times of:
  All C(H) groups
 At 1.5 times of:
  All C(H,H,H) groups
2. Restrained distances
 C110-C111 \\sim C1A-C1C
 with sigma of 0.02
 C110-C109 \\sim C1A-C115
 with sigma of 0.02
 C114-C112 \\sim C1F-C1D
 with sigma of 0.04
 C111-C112 \\sim C1C-C1D
 with sigma of 0.02
 C111-C113 \\sim C1C-C1E
 with sigma of 0.04
 C114-C113 \\sim C1F-C1E
 with sigma of 0.02
 C109-C114 \\sim C115-C1F
 with sigma of 0.02
 C113-C112 \\sim C1E-C1D
 with sigma of 0.02
 C109-C113 \\sim C115-C1E
 with sigma of 0.04
 C110-C114 \\sim C1A-C1F
 with sigma of 0.04
 C110-C112 \\sim C1A-C1D
 with sigma of 0.04
 C111-C109 \\sim C1C-C115
 with sigma of 0.04
3. Rigid bond restraints
 C1, C1B, C2, C2B, C3, C3B, C4, C4B, C5, C5B, C6, C6B, C7, C7B, C8, C8B, C9,
 C9B, C10, C10B
 with sigma for 1-2 distances of 0.01 and sigma for 1-3 distances of 0.01
4. Uiso/Uaniso restraints and constraints
C1 \\sim C1B \\sim C2 \\sim C2B \\sim C3 \\sim C3B \\sim C4 \\sim C4B \\sim C5
\\sim C5B \\sim C6 \\sim C6B \\sim C7 \\sim C7B \\sim C8 \\sim C8B \\sim C9
\\sim C9B \\sim C10 \\sim C10B: within 2.5A with sigma of 0.01 and sigma for
terminal atoms of 0.02 within 2.5A
C109 \\sim C114 \\sim C113 \\sim C112 \\sim C111 \\sim C110: within 2A with
sigma of 0.01 and sigma for terminal atoms of 0.02 within 2A
C1A \\sim C115 \\sim C1F \\sim C1E \\sim C1D \\sim C1C: within 2A with sigma of
0.01 and sigma for terminal atoms of 0.02 within 2A
5. Same fragment restrains
{C1B, C2B, C3B, C4B, C5B, C6B, C7B, C8B, C9B, C10B} sigma for 1-2: 0.01, 1-3:
0.04
as in
{C1, C2, C3, C4, C5, C6, C7, C8, C9, C10}
6. Others
 Sof(C1B)=Sof(C2B)=Sof(C3B)=Sof(C4B)=Sof(C5B)=Sof(C6B)=Sof(H6BA)=Sof(H6BB)=
 Sof(H6BC)=Sof(C7B)=Sof(H7BA)=Sof(H7BB)=Sof(H7BC)=Sof(C8B)=Sof(H8BA)=Sof(H8BB)=
 Sof(H8BC)=Sof(C9B)=Sof(H9BA)=Sof(H9BB)=Sof(H9BC)=Sof(C10B)=Sof(H10D)=Sof(H10E)=
 Sof(H10F)=1-FVAR(1)
 Sof(C1)=Sof(C2)=Sof(C3)=Sof(C4)=Sof(C5)=Sof(C6)=Sof(H6A)=Sof(H6B)=Sof(H6C)=
 Sof(C7)=Sof(H7A)=Sof(H7B)=Sof(H7C)=Sof(C8)=Sof(H8A)=Sof(H8B)=Sof(H8C)=Sof(C9)=
 Sof(H9A)=Sof(H9B)=Sof(H9C)=Sof(C10)=Sof(H10A)=Sof(H10B)=Sof(H10C)=FVAR(1)
 Sof(C115)=Sof(D115)=Sof(C1F)=Sof(D1F)=Sof(C1E)=Sof(D1E)=Sof(C1D)=Sof(D1D)=
 Sof(C1C)=Sof(D1C)=Sof(C1A)=Sof(D1A)=1-FVAR(2)
 Sof(C110)=Sof(D110)=Sof(C109)=Sof(D109)=Sof(C114)=Sof(D114)=Sof(C113)=
 Sof(D113)=Sof(C112)=Sof(D112)=Sof(C111)=Sof(D111)=FVAR(2)
7.a Ternary CH refined with riding coordinates:
 C32(H32), C35(H35), C49(H49), C52(H52), C86(H86), C89(H89), C103(H103),
 C106(H106)
7.b Aromatic/amide H refined with riding coordinates:
 C17(H17), C18(H18), C19(H19), C20(H20), C21(H21), C28(H28), C29(H29),
 C30(H30), C40(H40), C45(H45), C46(H46), C47(H47), C71(H71), C72(H72), C73(H73),
  C74(H74), C75(H75), C82(H82), C83(H83), C84(H84), C94(H94), C99(H99),
 C100(H100), C101(H101), C110(D110), C109(D109), C114(D114), C113(D113),
 C112(D112), C111(D111), C115(D115), C1F(D1F), C1E(D1E), C1D(D1D), C1C(D1C),
 C1A(D1A)
7.c Fitted hexagon refined as free rotating group:
 C110(C109,C114,C113,C112,C111), C115(C1F,C1E,C1D,C1C,C1A)
7.d Idealised Me refined as rotating group:
 C6(H6A,H6B,H6C), C7(H7A,H7B,H7C), C8(H8A,H8B,H8C), C9(H9A,H9B,H9C), C10(H10A,
 H10B,H10C), C6B(H6BA,H6BB,H6BC), C7B(H7BA,H7BB,H7BC), C8B(H8BA,H8BB,H8BC),
 C9B(H9BA,H9BB,H9BC), C10B(H10D,H10E,H10F), C12(H12A,H12B,H12C), C13(H13A,H13B,
 H13C), C14(H14A,H14B,H14C), C23(H23A,H23B,H23C), C24(H24A,H24B,H24C), C25(H25A,
 H25B,H25C), C33(H33A,H33B,H33C), C34(H34A,H34B,H34C), C36(H36A,H36B,H36C),
 C37(H37A,H37B,H37C), C38(H38A,H38B,H38C), C42(H42A,H42B,H42C), C50(H50A,H50B,
 H50C), C51(H51A,H51B,H51C), C53(H53A,H53B,H53C), C54(H54A,H54B,H54C), C60(H60A,
 H60B,H60C), C61(H61A,H61B,H61C), C62(H62A,H62B,H62C), C63(H63A,H63B,H63C),
 C64(H64A,H64B,H64C), C66(H66A,H66B,H66C), C67(H67A,H67B,H67C), C68(H68A,H68B,
 H68C), C77(H77A,H77B,H77C), C78(H78A,H78B,H78C), C79(H79A,H79B,H79C), C87(H87A,
 H87B,H87C), C88(H88A,H88B,H88C), C90(H90A,H90B,H90C), C91(H91A,H91B,H91C),
 C92(H92A,H92B,H92C), C96(H96A,H96B,H96C), C104(H10G,H10H,H10I), C105(H10J,H10K,
 H10L), C107(H10M,H10N,H10O), C108(H10P,H10Q,H10R)
;
_olex2_submission_special_instructions 'No special instructions were received'

loop_
_space_group_symop_operation_xyz
'x, y, z'
'-x, y+1/2, -z+1/2'
'-x, -y, -z'
'x, -y-1/2, z-1/2'

loop_
_atom_site_label
_atom_site_type_symbol
_atom_site_fract_x
_atom_site_fract_y
_atom_site_fract_z
_atom_site_U_iso_or_equiv
_atom_site_adp_type
_atom_site_occupancy
_atom_site_site_symmetry_order
_atom_site_calc_flag
_atom_site_refinement_flags_posn
_atom_site_refinement_flags_adp
_atom_site_refinement_flags_occupancy
_atom_site_disorder_assembly
_atom_site_disorder_group
As1 As 0.63505(2) 0.18942(4) 0.42100(3) 0.03307(16) Uani 1 1 d . . . . .
Ge1 Ge 0.60217(2) 0.36821(4) 0.37049(3) 0.02726(15) Uani 1 1 d . . . . .
Ga1 Ga 0.66261(2) 0.07435(4) 0.37414(3) 0.02527(15) Uani 1 1 d . . . . .
Fe1 Fe 0.56042(2) 0.30230(6) 0.29755(5) 0.0329(2) Uani 1 1 d . . . . .
Cl1 Cl 0.65964(4) 0.04906(9) 0.26114(8) 0.0297(3) Uani 1 1 d . . . . .
N1 N 0.59846(16) 0.4216(3) 0.4604(3) 0.0355(13) Uani 1 1 d . . . . .
C1 C 0.5291(5) 0.3927(7) 0.2440(6) 0.0410(17) Uani 0.662(12) 1 d D U P A 1
C2 C 0.5214(4) 0.3129(7) 0.2167(6) 0.0436(17) Uani 0.662(12) 1 d D U P A 1
C3 C 0.5085(3) 0.2640(6) 0.2678(8) 0.0430(17) Uani 0.662(12) 1 d D U P A 1
C4 C 0.5079(3) 0.3144(7) 0.3259(7) 0.0430(17) Uani 0.662(12) 1 d D U P A 1
C5 C 0.5216(5) 0.3915(8) 0.3111(7) 0.0410(17) Uani 0.662(12) 1 d D U P A 1
C6 C 0.5405(4) 0.4638(8) 0.2060(7) 0.048(3) Uani 0.662(12) 1 d D U P A 1
H6A H 0.519851 0.498388 0.191996 0.072 Uiso 0.662(12) 1 calc R U P A 1
H6B H 0.550806 0.444728 0.166101 0.072 Uiso 0.662(12) 1 calc R U P A 1
H6C H 0.558309 0.495091 0.234855 0.072 Uiso 0.662(12) 1 calc R U P A 1
C7 C 0.5245(4) 0.2908(9) 0.1446(6) 0.054(3) Uani 0.662(12) 1 d D U P A 1
H7A H 0.503061 0.308365 0.116050 0.081 Uiso 0.662(12) 1 calc R U P A 1
H7B H 0.527225 0.231688 0.140870 0.081 Uiso 0.662(12) 1 calc R U P A 1
H7C H 0.545362 0.317960 0.130009 0.081 Uiso 0.662(12) 1 calc R U P A 1
C8 C 0.4940(3) 0.1789(7) 0.2554(9) 0.056(3) Uani 0.662(12) 1 d D U P A 1
H8A H 0.468236 0.181468 0.242755 0.084 Uiso 0.662(12) 1 calc R U P A 1
H8B H 0.499171 0.146412 0.296552 0.084 Uiso 0.662(12) 1 calc R U P A 1
H8C H 0.505267 0.153534 0.218897 0.084 Uiso 0.662(12) 1 calc R U P A 1
C9 C 0.4915(3) 0.2894(9) 0.3864(8) 0.058(3) Uani 0.662(12) 1 d D U P A 1
H9A H 0.465667 0.285419 0.375076 0.087 Uiso 0.662(12) 1 calc R U P A 1
H9B H 0.497027 0.329856 0.422098 0.087 Uiso 0.662(12) 1 calc R U P A 1
H9C H 0.501029 0.236286 0.401933 0.087 Uiso 0.662(12) 1 calc R U P A 1
C10 C 0.5213(4) 0.4657(8) 0.3570(7) 0.046(3) Uani 0.662(12) 1 d D U P A 1
H10A H 0.497886 0.491976 0.349670 0.069 Uiso 0.662(12) 1 calc R U P A 1
H10B H 0.539600 0.504248 0.346568 0.069 Uiso 0.662(12) 1 calc R U P A 1
H10C H 0.526116 0.448440 0.404083 0.069 Uiso 0.662(12) 1 calc R U P A 1
C1B C 0.5330(10) 0.4007(12) 0.2500(11) 0.0424(19) Uani 0.338(12) 1 d D U P A 2
C2B C 0.5278(7) 0.3332(13) 0.2044(9) 0.043(2) Uani 0.338(12) 1 d D U P A 2
C3B C 0.5110(6) 0.2697(11) 0.2385(12) 0.0429(19) Uani 0.338(12) 1 d D U P A 2
C4B C 0.5047(6) 0.2997(12) 0.3034(11) 0.0436(19) Uani 0.338(12) 1 d D U P A 2
C5B C 0.5177(11) 0.3806(13) 0.3085(13) 0.0428(19) Uani 0.338(12) 1 d D U P A 2
C6B C 0.5433(10) 0.4826(14) 0.2280(15) 0.050(4) Uani 0.338(12) 1 d D U P A 2
H6BA H 0.523839 0.505923 0.197347 0.075 Uiso 0.338(12) 1 calc R U P A 2
H6BB H 0.564633 0.478117 0.204757 0.075 Uiso 0.338(12) 1 calc R U P A 2
H6BC H 0.548404 0.518010 0.267484 0.075 Uiso 0.338(12) 1 calc R U P A 2
C7B C 0.5375(7) 0.3330(17) 0.1336(9) 0.050(4) Uani 0.338(12) 1 d D U P A 2
H7BA H 0.521481 0.296439 0.105625 0.075 Uiso 0.338(12) 1 calc R U P A 2
H7BB H 0.562094 0.314162 0.133833 0.075 Uiso 0.338(12) 1 calc R U P A 2
H7BC H 0.535298 0.388287 0.115097 0.075 Uiso 0.338(12) 1 calc R U P A 2
C8B C 0.4974(7) 0.1905(12) 0.2063(15) 0.057(4) Uani 0.338(12) 1 d D U P A 2
H8BA H 0.471379 0.191964 0.198384 0.085 Uiso 0.338(12) 1 calc R U P A 2
H8BB H 0.504993 0.145069 0.236411 0.085 Uiso 0.338(12) 1 calc R U P A 2
H8BC H 0.507079 0.183313 0.163344 0.085 Uiso 0.338(12) 1 calc R U P A 2
C9B C 0.4862(7) 0.2549(17) 0.3531(14) 0.058(4) Uani 0.338(12) 1 d D U P A 2
H9BA H 0.460825 0.269068 0.346861 0.087 Uiso 0.338(12) 1 calc R U P A 2
H9BB H 0.496435 0.269828 0.398719 0.087 Uiso 0.338(12) 1 calc R U P A 2
H9BC H 0.488892 0.196243 0.346494 0.087 Uiso 0.338(12) 1 calc R U P A 2
C10B C 0.5134(8) 0.4384(17) 0.3668(13) 0.051(4) Uani 0.338(12) 1 d D U P A 2
H10D H 0.490756 0.467688 0.357695 0.077 Uiso 0.338(12) 1 calc R U P A 2
H10E H 0.533047 0.477606 0.371499 0.077 Uiso 0.338(12) 1 calc R U P A 2
H10F H 0.513571 0.407153 0.408585 0.077 Uiso 0.338(12) 1 calc R U P A 2
As2 As 0.57489(2) 0.17871(4) 0.36329(4) 0.03896(18) Uani 1 1 d . . . . .
N2 N 0.61320(15) 0.4873(3) 0.3740(3) 0.0320(12) Uani 1 1 d . . . . .
As3 As 0.58395(2) 0.17847(4) 0.24830(4) 0.04063(19) Uani 1 1 d . . . . .
N3 N 0.71336(13) 0.0671(3) 0.4066(2) 0.0245(11) Uani 1 1 d . . . . .
As4 As 0.61899(2) 0.29441(4) 0.24799(4) 0.03500(17) Uani 1 1 d . . . . .
N4 N 0.64993(13) -0.0310(3) 0.4083(3) 0.0269(11) Uani 1 1 d . . . . .
As5 As 0.65833(2) 0.29985(4) 0.36064(4) 0.03265(16) Uani 1 1 d . . . . .
C11 C 0.5897(2) 0.3963(4) 0.5278(4) 0.0424(18) Uani 1 1 d . . . . .
C12 C 0.5721(3) 0.3140(5) 0.5178(5) 0.070(3) Uani 1 1 d . . . . .
H12A H 0.568505 0.290939 0.561685 0.105 Uiso 1 1 calc R U . . .
H12B H 0.587364 0.277638 0.494970 0.105 Uiso 1 1 calc R U . . .
H12C H 0.549078 0.320007 0.490212 0.105 Uiso 1 1 calc R U . . .
C13 C 0.5634(2) 0.4540(5) 0.5566(4) 0.056(2) Uani 1 1 d . . . . .
H13A H 0.556587 0.431201 0.598544 0.084 Uiso 1 1 calc R U . . .
H13B H 0.542201 0.460543 0.523927 0.084 Uiso 1 1 calc R U . . .
H13C H 0.574723 0.507188 0.565874 0.084 Uiso 1 1 calc R U . . .
C14 C 0.6247(3) 0.3909(7) 0.5762(4) 0.072(3) Uani 1 1 d . . . . .
H14A H 0.619540 0.371795 0.620447 0.108 Uiso 1 1 calc R U . . .
H14B H 0.635833 0.444852 0.580871 0.108 Uiso 1 1 calc R U . . .
H14C H 0.640997 0.352684 0.557911 0.108 Uiso 1 1 calc R U . . .
C15 C 0.60751(18) 0.4928(4) 0.4389(3) 0.0334(15) Uani 1 1 d . . . . .
C16 C 0.6078(2) 0.5719(4) 0.4766(4) 0.0404(17) Uani 1 1 d . . . . .
C17 C 0.5793(2) 0.6242(5) 0.4635(5) 0.052(2) Uani 1 1 d . . . . .
H17 H 0.560299 0.610294 0.429997 0.062 Uiso 1 1 calc R U . . .
C18 C 0.5780(3) 0.6963(5) 0.4984(5) 0.065(3) Uani 1 1 d . . . . .
H18 H 0.558398 0.732159 0.488136 0.078 Uiso 1 1 calc R U . . .
C19 C 0.6050(3) 0.7167(6) 0.5481(6) 0.079(3) Uani 1 1 d . . . . .
H19 H 0.603612 0.765119 0.573650 0.095 Uiso 1 1 calc R U . . .
C20 C 0.6337(3) 0.6666(6) 0.5602(5) 0.073(3) Uani 1 1 d . . . . .
H20 H 0.652872 0.681645 0.592889 0.087 Uiso 1 1 calc R U . . .
C21 C 0.6354(2) 0.5929(6) 0.5249(4) 0.056(2) Uani 1 1 d . . . . .
H21 H 0.655350 0.557820 0.534249 0.067 Uiso 1 1 calc R U . . .
C22 C 0.6359(2) 0.5421(5) 0.3373(4) 0.0454(18) Uani 1 1 d . . . . .
C23 C 0.6192(3) 0.6257(5) 0.3249(5) 0.079(3) Uani 1 1 d . . . . .
H23A H 0.630382 0.653619 0.289481 0.118 Uiso 1 1 calc R U . . .
H23B H 0.622825 0.657770 0.366504 0.118 Uiso 1 1 calc R U . . .
H23C H 0.593668 0.619722 0.310711 0.118 Uiso 1 1 calc R U . . .
C24 C 0.6718(2) 0.5432(7) 0.3762(4) 0.065(3) Uani 1 1 d . . . . .
H24A H 0.688489 0.570606 0.349780 0.098 Uiso 1 1 calc R U . . .
H24B H 0.679734 0.487208 0.385819 0.098 Uiso 1 1 calc R U . . .
H24C H 0.670770 0.572551 0.418590 0.098 Uiso 1 1 calc R U . . .
C25 C 0.6397(2) 0.5018(5) 0.2697(4) 0.050(2) Uani 1 1 d . . . . .
H25A H 0.650979 0.539922 0.241074 0.076 Uiso 1 1 calc R U . . .
H25B H 0.616088 0.486863 0.247556 0.076 Uiso 1 1 calc R U . . .
H25C H 0.654383 0.452800 0.277131 0.076 Uiso 1 1 calc R U . . .
C26 C 0.73411(16) 0.1414(4) 0.4152(3) 0.0287(14) Uani 1 1 d . . . . .
C27 C 0.73627(18) 0.1821(4) 0.4780(4) 0.0345(15) Uani 1 1 d . . . . .
C28 C 0.75542(19) 0.2553(4) 0.4837(4) 0.0429(18) Uani 1 1 d . . . . .
H28 H 0.756891 0.285141 0.524685 0.052 Uiso 1 1 calc R U . . .
C29 C 0.7721(2) 0.2848(4) 0.4312(4) 0.0467(19) Uani 1 1 d . . . . .
H29 H 0.785247 0.334187 0.436571 0.056 Uiso 1 1 calc R U . . .
C30 C 0.7701(2) 0.2437(4) 0.3713(4) 0.0471(19) Uani 1 1 d . . . . .
H30 H 0.782070 0.264625 0.335903 0.057 Uiso 1 1 calc R U . . .
C31 C 0.75070(18) 0.1716(4) 0.3613(4) 0.0354(15) Uani 1 1 d . . . . .
C32 C 0.7176(2) 0.1491(4) 0.5348(4) 0.0393(17) Uani 1 1 d . . . . .
H32 H 0.695016 0.122789 0.514734 0.047 Uiso 1 1 calc R U . . .
C33 C 0.7080(3) 0.2158(5) 0.5833(4) 0.062(2) Uani 1 1 d . . . . .
H33A H 0.691421 0.193766 0.612796 0.093 Uiso 1 1 calc R U . . .
H33B H 0.696886 0.261579 0.557449 0.093 Uiso 1 1 calc R U . . .
H33C H 0.729677 0.234543 0.610776 0.093 Uiso 1 1 calc R U . . .
C34 C 0.7403(2) 0.0841(5) 0.5745(4) 0.050(2) Uani 1 1 d . . . . .
H34A H 0.728181 0.065503 0.612476 0.074 Uiso 1 1 calc R U . . .
H34B H 0.763481 0.107197 0.591578 0.074 Uiso 1 1 calc R U . . .
H34C H 0.743703 0.037848 0.544950 0.074 Uiso 1 1 calc R U . . .
C35 C 0.7467(2) 0.1315(4) 0.2917(4) 0.0398(17) Uani 1 1 d . . . . .
H35 H 0.733316 0.079438 0.294677 0.048 Uiso 1 1 calc R U . . .
C36 C 0.7251(3) 0.1865(5) 0.2405(4) 0.060(2) Uani 1 1 d . . . . .
H36A H 0.720624 0.158115 0.197228 0.090 Uiso 1 1 calc R U . . .
H36B H 0.738395 0.236679 0.234781 0.090 Uiso 1 1 calc R U . . .
H36C H 0.702362 0.199894 0.256793 0.090 Uiso 1 1 calc R U . . .
C37 C 0.7825(2) 0.1113(6) 0.2696(5) 0.065(3) Uani 1 1 d . . . . .
H37A H 0.779094 0.082282 0.226492 0.098 Uiso 1 1 calc R U . . .
H37B H 0.795971 0.076880 0.303642 0.098 Uiso 1 1 calc R U . . .
H37C H 0.795754 0.161789 0.264308 0.098 Uiso 1 1 calc R U . . .
C38 C 0.76882(16) -0.0100(4) 0.4250(3) 0.0307(14) Uani 1 1 d . . . . .
H38A H 0.776001 -0.063134 0.444329 0.046 Uiso 1 1 calc R U . . .
H38B H 0.778201 0.033248 0.455893 0.046 Uiso 1 1 calc R U . . .
H38C H 0.778295 -0.003404 0.381731 0.046 Uiso 1 1 calc R U . . .
C39 C 0.72897(16) -0.0049(4) 0.4142(3) 0.0237(12) Uani 1 1 d . . . . .
C40 C 0.71014(15) -0.0788(4) 0.4120(3) 0.0242(12) Uani 1 1 d . . . . .
H40 H 0.723950 -0.126632 0.408822 0.029 Uiso 1 1 calc R U . . .
C41 C 0.67369(16) -0.0910(4) 0.4138(3) 0.0266(13) Uani 1 1 d . . . . .
C42 C 0.66178(18) -0.1773(4) 0.4234(4) 0.0364(16) Uani 1 1 d . . . . .
H42A H 0.680878 -0.207555 0.449931 0.055 Uiso 1 1 calc R U . . .
H42B H 0.656130 -0.203326 0.379330 0.055 Uiso 1 1 calc R U . . .
H42C H 0.640576 -0.177083 0.447185 0.055 Uiso 1 1 calc R U . . .
C43 C 0.61407(17) -0.0437(4) 0.4257(4) 0.0360(16) Uani 1 1 d . . . . .
C44 C 0.58707(19) -0.0689(5) 0.3742(5) 0.048(2) Uani 1 1 d . . . . .
C45 C 0.5525(2) -0.0748(6) 0.3939(6) 0.069(3) Uani 1 1 d . . . . .
H45 H 0.533429 -0.090942 0.361415 0.082 Uiso 1 1 calc R U . . .
C46 C 0.5457(3) -0.0584(7) 0.4572(8) 0.098(4) Uani 1 1 d . . . . .
H46 H 0.522178 -0.064814 0.468718 0.117 Uiso 1 1 calc R U . . .
C47 C 0.5722(3) -0.0327(8) 0.5051(7) 0.095(4) Uani 1 1 d . . . . .
H47 H 0.566757 -0.019497 0.549045 0.114 Uiso 1 1 calc R U . . .
C48 C 0.6076(2) -0.0255(5) 0.4901(5) 0.054(2) Uani 1 1 d . . . . .
C49 C 0.5947(2) -0.0967(6) 0.3034(4) 0.060(3) Uani 1 1 d . . . . .
H49 H 0.620546 -0.088314 0.299173 0.072 Uiso 1 1 calc R U . . .
C50 C 0.5724(3) -0.0462(5) 0.2494(6) 0.083(4) Uani 1 1 d . . . . .
H50A H 0.574313 -0.069615 0.204881 0.125 Uiso 1 1 calc R U . . .
H50B H 0.581202 0.010022 0.250711 0.125 Uiso 1 1 calc R U . . .
H50C H 0.547475 -0.046610 0.258075 0.125 Uiso 1 1 calc R U . . .
C51 C 0.5857(3) -0.1871(5) 0.2938(6) 0.074(3) Uani 1 1 d . . . . .
H51A H 0.595654 -0.207542 0.253932 0.111 Uiso 1 1 calc R U . . .
H51B H 0.559801 -0.193967 0.287610 0.111 Uiso 1 1 calc R U . . .
H51C H 0.595849 -0.217589 0.333610 0.111 Uiso 1 1 calc R U . . .
C52 C 0.6365(2) 0.0013(6) 0.5439(5) 0.063(3) Uani 1 1 d . . . . .
H52 H 0.657144 0.020115 0.520879 0.076 Uiso 1 1 calc R U . . .
C53 C 0.6265(3) 0.0706(6) 0.5889(5) 0.074(3) Uani 1 1 d . . . . .
H53A H 0.647771 0.089494 0.617336 0.111 Uiso 1 1 calc R U . . .
H53B H 0.608912 0.051133 0.617393 0.111 Uiso 1 1 calc R U . . .
H53C H 0.616352 0.115690 0.560740 0.111 Uiso 1 1 calc R U . . .
C54 C 0.6491(2) -0.0708(6) 0.5886(5) 0.073(3) Uani 1 1 d . . . . .
H54A H 0.670515 -0.055370 0.618328 0.109 Uiso 1 1 calc R U . . .
H54B H 0.654503 -0.116821 0.560387 0.109 Uiso 1 1 calc R U . . .
H54C H 0.630305 -0.086374 0.615903 0.109 Uiso 1 1 calc R U . . .
Ge2 Ge 0.89768(2) 0.41230(4) 0.64036(3) 0.02379(15) Uani 1 1 d . . . . .
Ga2 Ga 0.83624(2) 0.70401(4) 0.62670(3) 0.02129(14) Uani 1 1 d . . . . .
Fe2 Fe 0.93779(2) 0.47875(5) 0.71656(4) 0.02317(19) Uani 1 1 d . . . . .
Cl2 Cl 0.83933(4) 0.73102(9) 0.73708(7) 0.0269(3) Uani 1 1 d . . . . .
N5 N 0.88660(14) 0.2933(3) 0.6356(3) 0.0260(11) Uani 1 1 d . . . . .
As6 As 0.87779(2) 0.48687(4) 0.76030(3) 0.02621(15) Uani 1 1 d . . . . .
N6 N 0.90283(15) 0.3603(3) 0.5507(3) 0.0314(12) Uani 1 1 d . . . . .
As7 As 0.91287(2) 0.60312(4) 0.76236(3) 0.02726(15) Uani 1 1 d . . . . .
N7 N 0.84996(13) 0.8070(3) 0.5892(3) 0.0251(11) Uani 1 1 d . . . . .
As8 As 0.92468(2) 0.60164(4) 0.64874(3) 0.02594(15) Uani 1 1 d . . . . .
N8 N 0.78513(13) 0.7129(3) 0.5972(2) 0.0232(10) Uani 1 1 d . . . . .
As9 As 0.86579(2) 0.58868(4) 0.58498(3) 0.02528(14) Uani 1 1 d . . . . .
As10 As 0.84096(2) 0.47986(4) 0.64501(3) 0.02651(15) Uani 1 1 d . . . . .
C55 C 0.96722(17) 0.3922(4) 0.7791(4) 0.0363(16) Uani 1 1 d . . . . .
C56 C 0.97707(17) 0.3877(4) 0.7126(4) 0.0360(16) Uani 1 1 d . . . . .
C57 C 0.99097(16) 0.4645(4) 0.6971(4) 0.0358(16) Uani 1 1 d . . . . .
C58 C 0.98925(17) 0.5166(4) 0.7529(4) 0.0361(16) Uani 1 1 d . . . . .
C59 C 0.97489(16) 0.4703(4) 0.8039(3) 0.0330(15) Uani 1 1 d . . . . .
C60 C 0.9556(2) 0.3221(5) 0.8191(5) 0.065(3) Uani 1 1 d . . . . .
H60A H 0.975679 0.303367 0.850855 0.097 Uiso 1 1 calc R U . . .
H60B H 0.947369 0.277519 0.788612 0.097 Uiso 1 1 calc R U . . .
H60C H 0.936171 0.339590 0.844118 0.097 Uiso 1 1 calc R U . . .
C61 C 0.9769(2) 0.3128(5) 0.6694(5) 0.064(3) Uani 1 1 d . . . . .
H61A H 0.999759 0.284753 0.678584 0.095 Uiso 1 1 calc R U . . .
H61B H 0.972968 0.328514 0.621795 0.095 Uiso 1 1 calc R U . . .
H61C H 0.957708 0.276423 0.679652 0.095 Uiso 1 1 calc R U . . .
C62 C 1.0084(2) 0.4851(7) 0.6357(5) 0.072(3) Uani 1 1 d . . . . .
H62A H 1.033975 0.493497 0.648579 0.107 Uiso 1 1 calc R U . . .
H62B H 0.997891 0.535052 0.615195 0.107 Uiso 1 1 calc R U . . .
H62C H 1.004882 0.440355 0.603192 0.107 Uiso 1 1 calc R U . . .
C63 C 1.0040(2) 0.6015(5) 0.7603(6) 0.065(3) Uani 1 1 d . . . . .
H63A H 1.029520 0.598935 0.775931 0.098 Uiso 1 1 calc R U . . .
H63B H 0.991788 0.631532 0.793128 0.098 Uiso 1 1 calc R U . . .
H63C H 1.000359 0.629259 0.716649 0.098 Uiso 1 1 calc R U . . .
C64 C 0.9720(2) 0.4985(6) 0.8745(4) 0.065(3) Uani 1 1 d . . . . .
H64A H 0.992948 0.480523 0.904250 0.098 Uiso 1 1 calc R U . . .
H64B H 0.950510 0.475280 0.889973 0.098 Uiso 1 1 calc R U . . .
H64C H 0.970526 0.558041 0.875224 0.098 Uiso 1 1 calc R U . . .
C65 C 0.86304(18) 0.2384(4) 0.6712(3) 0.0329(15) Uani 1 1 d . . . . .
C66 C 0.86466(19) 0.2717(4) 0.7428(3) 0.0374(16) Uani 1 1 d . . . . .
H66A H 0.850932 0.236288 0.769533 0.056 Uiso 1 1 calc R U . . .
H66B H 0.854625 0.326781 0.741478 0.056 Uiso 1 1 calc R U . . .
H66C H 0.889481 0.273488 0.763306 0.056 Uiso 1 1 calc R U . . .
C67 C 0.8251(2) 0.2396(5) 0.6380(4) 0.051(2) Uani 1 1 d . . . . .
H67A H 0.809867 0.211022 0.666693 0.077 Uiso 1 1 calc R U . . .
H67B H 0.823814 0.212364 0.594182 0.077 Uiso 1 1 calc R U . . .
H67C H 0.817115 0.296072 0.631689 0.077 Uiso 1 1 calc R U . . .
C68 C 0.8774(2) 0.1518(5) 0.6759(5) 0.057(2) Uani 1 1 d . . . . .
H68A H 0.864941 0.120428 0.707569 0.086 Uiso 1 1 calc R U . . .
H68B H 0.902938 0.152914 0.691752 0.086 Uiso 1 1 calc R U . . .
H68C H 0.873697 0.126147 0.631322 0.086 Uiso 1 1 calc R U . . .
C69 C 0.89222(16) 0.2872(4) 0.5710(3) 0.0287(14) Uani 1 1 d . . . . .
C70 C 0.89068(18) 0.2112(4) 0.5313(4) 0.0341(15) Uani 1 1 d . . . . .
C71 C 0.8616(2) 0.1960(5) 0.4827(4) 0.0433(18) Uani 1 1 d . . . . .
H71 H 0.842592 0.233958 0.475193 0.052 Uiso 1 1 calc R U . . .
C72 C 0.8611(2) 0.1230(5) 0.4452(4) 0.053(2) Uani 1 1 d . . . . .
H72 H 0.841669 0.111474 0.412040 0.064 Uiso 1 1 calc R U . . .
C73 C 0.8888(3) 0.0687(5) 0.4568(4) 0.053(2) Uani 1 1 d . . . . .
H73 H 0.888351 0.020271 0.430700 0.064 Uiso 1 1 calc R U . . .
C74 C 0.9170(2) 0.0827(4) 0.5053(4) 0.050(2) Uani 1 1 d . . . . .
H74 H 0.935461 0.043525 0.514015 0.060 Uiso 1 1 calc R U . . .
C75 C 0.9181(2) 0.1560(4) 0.5417(4) 0.0378(16) Uani 1 1 d . . . . .
H75 H 0.938048 0.167599 0.573829 0.045 Uiso 1 1 calc R U . . .
C76 C 0.9144(2) 0.3851(4) 0.4844(3) 0.0352(15) Uani 1 1 d . . . . .
C77 C 0.8820(3) 0.3925(6) 0.4317(5) 0.068(3) Uani 1 1 d . . . . .
H77A H 0.889335 0.413880 0.389711 0.103 Uiso 1 1 calc R U . . .
H77B H 0.864645 0.429643 0.448104 0.103 Uiso 1 1 calc R U . . .
H77C H 0.871092 0.338750 0.423346 0.103 Uiso 1 1 calc R U . . .
C78 C 0.9411(2) 0.3256(5) 0.4601(4) 0.056(2) Uani 1 1 d . . . . .
H78A H 0.950173 0.347753 0.420015 0.083 Uiso 1 1 calc R U . . .
H78B H 0.929309 0.273354 0.449019 0.083 Uiso 1 1 calc R U . . .
H78C H 0.960833 0.317514 0.495826 0.083 Uiso 1 1 calc R U . . .
C79 C 0.9311(2) 0.4671(4) 0.4958(4) 0.048(2) Uani 1 1 d . . . . .
H79A H 0.938048 0.487793 0.453241 0.072 Uiso 1 1 calc R U . . .
H79B H 0.952217 0.462649 0.529033 0.072 Uiso 1 1 calc R U . . .
H79C H 0.914027 0.504615 0.512498 0.072 Uiso 1 1 calc R U . . .
C80 C 0.88590(16) 0.8171(4) 0.5718(3) 0.0270(13) Uani 1 1 d . . . . .
C81 C 0.89269(18) 0.7943(4) 0.5067(4) 0.0379(16) Uani 1 1 d . . . . .
C82 C 0.9273(2) 0.8019(6) 0.4902(4) 0.055(2) Uani 1 1 d . . . . .
H82 H 0.932526 0.786752 0.446600 0.066 Uiso 1 1 calc R U . . .
C83 C 0.9545(2) 0.8320(6) 0.5378(4) 0.059(2) Uani 1 1 d . . . . .
H83 H 0.977955 0.837880 0.526063 0.070 Uiso 1 1 calc R U . . .
C84 C 0.94732(18) 0.8526(5) 0.6006(4) 0.0455(19) Uani 1 1 d . . . . .
H84 H 0.966215 0.871487 0.632285 0.055 Uiso 1 1 calc R U . . .
C85 C 0.9116(2) 0.8467(4) 0.6213(3) 0.0366(17) Uani 1 1 d . . . . .
C86 C 0.86311(18) 0.7649(5) 0.4549(3) 0.0381(16) Uani 1 1 d . . . . .
H86 H 0.843818 0.742194 0.479572 0.046 Uiso 1 1 calc R U . . .
C87 C 0.8746(3) 0.6982(5) 0.4089(4) 0.056(2) Uani 1 1 d . . . . .
H87A H 0.853914 0.679787 0.378407 0.083 Uiso 1 1 calc R U . . .
H87B H 0.884467 0.652245 0.436213 0.083 Uiso 1 1 calc R U . . .
H87C H 0.892666 0.719741 0.382398 0.083 Uiso 1 1 calc R U . . .
C88 C 0.8476(2) 0.8361(5) 0.4124(4) 0.0484(19) Uani 1 1 d . . . . .
H88A H 0.827061 0.817476 0.381808 0.073 Uiso 1 1 calc R U . . .
H88B H 0.865727 0.857908 0.386044 0.073 Uiso 1 1 calc R U . . .
H88C H 0.840114 0.878793 0.441913 0.073 Uiso 1 1 calc R U . . .
C89 C 0.90689(18) 0.8763(4) 0.6898(3) 0.0358(15) Uani 1 1 d . . . . .
H89 H 0.881174 0.870615 0.695948 0.043 Uiso 1 1 calc R U . . .
C90 C 0.9284(2) 0.8274(4) 0.7448(4) 0.0460(19) Uani 1 1 d . . . . .
H90A H 0.922536 0.845257 0.788884 0.069 Uiso 1 1 calc R U . . .
H90B H 0.953869 0.836019 0.742236 0.069 Uiso 1 1 calc R U . . .
H90C H 0.922835 0.769433 0.738662 0.069 Uiso 1 1 calc R U . . .
C91 C 0.9170(2) 0.9656(5) 0.6992(5) 0.054(2) Uani 1 1 d . . . . .
H91A H 0.909281 0.985602 0.741309 0.081 Uiso 1 1 calc R U . . .
H91B H 0.905415 0.997333 0.661296 0.081 Uiso 1 1 calc R U . . .
H91C H 0.942889 0.971317 0.701112 0.081 Uiso 1 1 calc R U . . .
C92 C 0.83930(17) 0.9540(4) 0.5721(4) 0.0321(15) Uani 1 1 d . . . . .
H92A H 0.820640 0.984154 0.544250 0.048 Uiso 1 1 calc R U . . .
H92B H 0.860778 0.952048 0.549122 0.048 Uiso 1 1 calc R U . . .
H92C H 0.844702 0.981302 0.615650 0.048 Uiso 1 1 calc R U . . .
C93 C 0.82668(15) 0.8687(3) 0.5830(3) 0.0238(12) Uani 1 1 d . . . . .
C94 C 0.79039(16) 0.8584(4) 0.5859(3) 0.0272(13) Uani 1 1 d . . . . .
H94 H 0.776981 0.907111 0.587292 0.033 Uiso 1 1 calc R U . . .
C95 C 0.77096(15) 0.7860(4) 0.5870(3) 0.0235(12) Uani 1 1 d . . . . .
C96 C 0.73096(16) 0.7959(4) 0.5773(3) 0.0309(14) Uani 1 1 d . . . . .
H96A H 0.724684 0.845455 0.551302 0.046 Uiso 1 1 calc R U . . .
H96B H 0.722157 0.799922 0.621361 0.046 Uiso 1 1 calc R U . . .
H96C H 0.720119 0.748621 0.552943 0.046 Uiso 1 1 calc R U . . .
C97 C 0.76339(16) 0.6401(4) 0.5935(3) 0.0261(13) Uani 1 1 d . . . . .
C98 C 0.74475(17) 0.6176(4) 0.6474(3) 0.0302(14) Uani 1 1 d . . . . .
C99 C 0.72495(18) 0.5450(4) 0.6411(4) 0.0364(16) Uani 1 1 d . . . . .
H99 H 0.712336 0.528276 0.677150 0.044 Uiso 1 1 calc R U . . .
C100 C 0.72341(18) 0.4976(4) 0.5843(4) 0.0402(17) Uani 1 1 d . . . . .
H100 H 0.709733 0.448982 0.581061 0.048 Uiso 1 1 calc R U . . .
C101 C 0.74191(18) 0.5211(4) 0.5313(4) 0.0355(16) Uani 1 1 d . . . . .
H101 H 0.741118 0.487563 0.492450 0.043 Uiso 1 1 calc R U . . .
C102 C 0.76145(16) 0.5924(4) 0.5344(3) 0.0278(13) Uani 1 1 d . . . . .
C103 C 0.74691(18) 0.6653(4) 0.7132(3) 0.0337(15) Uani 1 1 d . . . . .
H103 H 0.760992 0.715968 0.707948 0.040 Uiso 1 1 calc R U . . .
C104 C 0.7664(2) 0.6151(5) 0.7706(4) 0.0445(18) Uani 1 1 d . . . . .
H10G H 0.769934 0.648223 0.811634 0.067 Uiso 1 1 calc R U . . .
H10H H 0.789565 0.597839 0.758296 0.067 Uiso 1 1 calc R U . . .
H10I H 0.752203 0.566934 0.778713 0.067 Uiso 1 1 calc R U . . .
C105 C 0.7099(2) 0.6905(5) 0.7309(4) 0.0455(18) Uani 1 1 d . . . . .
H10J H 0.712646 0.723193 0.772213 0.068 Uiso 1 1 calc R U . . .
H10K H 0.695980 0.641594 0.737928 0.068 Uiso 1 1 calc R U . . .
H10L H 0.697662 0.722604 0.693918 0.068 Uiso 1 1 calc R U . . .
C106 C 0.78148(18) 0.6186(4) 0.4755(3) 0.0332(15) Uani 1 1 d . . . . .
H106 H 0.803943 0.645658 0.495532 0.040 Uiso 1 1 calc R U . . .
C107 C 0.7922(2) 0.5465(5) 0.4342(4) 0.0450(18) Uani 1 1 d . . . . .
H10M H 0.807473 0.565663 0.401090 0.067 Uiso 1 1 calc R U . . .
H10N H 0.770849 0.520984 0.410753 0.067 Uiso 1 1 calc R U . . .
H10O H 0.805233 0.506700 0.464192 0.067 Uiso 1 1 calc R U . . .
C108 C 0.7605(2) 0.6815(4) 0.4310(4) 0.0414(17) Uani 1 1 d . . . . .
H10P H 0.774904 0.700857 0.396687 0.062 Uiso 1 1 calc R U . . .
H10Q H 0.754403 0.727473 0.458767 0.062 Uiso 1 1 calc R U . . .
H10R H 0.738592 0.656540 0.409075 0.062 Uiso 1 1 calc R U . . .
C110 C 0.7580(3) 0.4355(6) 0.2714(7) 0.052(4) Uani 0.61(2) 1 d DG U P B 1
D110 D 0.743627 0.389568 0.278432 0.063 Uiso 0.61(2) 1 calc R U P B 1
C109 C 0.7948(3) 0.4286(4) 0.2797(6) 0.047(3) Uani 0.61(2) 1 d DG U P B 1
D109 D 0.805668 0.377830 0.292447 0.057 Uiso 0.61(2) 1 calc R U P B 1
C114 C 0.8158(2) 0.4958(8) 0.2694(5) 0.050(4) Uani 0.61(2) 1 d DG U P B 1
D114 D 0.841001 0.491023 0.275041 0.060 Uiso 0.61(2) 1 calc R U P B 1
C113 C 0.7999(4) 0.5700(5) 0.2507(6) 0.052(4) Uani 0.61(2) 1 d DG U P B 1
D113 D 0.814293 0.615954 0.243621 0.062 Uiso 0.61(2) 1 calc R U P B 1
C112 C 0.7631(5) 0.5770(5) 0.2424(6) 0.063(4) Uani 0.61(2) 1 d DG U P B 1
D112 D 0.752253 0.627693 0.229606 0.076 Uiso 0.61(2) 1 calc R U P B 1
C111 C 0.7421(2) 0.5097(9) 0.2527(7) 0.059(4) Uani 0.61(2) 1 d DG U P B 1
D111 D 0.716919 0.514501 0.247011 0.071 Uiso 0.61(2) 1 calc R U P B 1
C115 C 0.8016(5) 0.4541(14) 0.2661(10) 0.062(5) Uani 0.39(2) 1 d DG U P B 2
D115 D 0.820885 0.416700 0.271890 0.074 Uiso 0.39(2) 1 calc R U P B 2
C1F C 0.8082(4) 0.5367(17) 0.2583(9) 0.056(5) Uani 0.39(2) 1 d DG U P B 2
D1F D 0.831902 0.555676 0.258922 0.068 Uiso 0.39(2) 1 calc R U P B 2
C1E C 0.7800(6) 0.5914(9) 0.2498(9) 0.055(5) Uani 0.39(2) 1 d DG U P B 2
D1E D 0.784456 0.647810 0.244540 0.066 Uiso 0.39(2) 1 calc R U P B 2
C1D C 0.7453(5) 0.5636(10) 0.2490(9) 0.051(5) Uani 0.39(2) 1 d DG U P B 2
D1D D 0.725993 0.600969 0.243126 0.062 Uiso 0.39(2) 1 calc R U P B 2
C1C C 0.7387(4) 0.4810(12) 0.2567(11) 0.056(5) Uani 0.39(2) 1 d DG U P B 2
D1C D 0.714975 0.461994 0.256094 0.068 Uiso 0.39(2) 1 calc R U P B 2
C1A C 0.7669(7) 0.4263(7) 0.2652(11) 0.061(6) Uani 0.39(2) 1 d DG U P B 2
D1A D 0.762421 0.369858 0.270476 0.073 Uiso 0.39(2) 1 calc R U P B 2

loop_
_atom_site_aniso_label
_atom_site_aniso_U_11
_atom_site_aniso_U_22
_atom_site_aniso_U_33
_atom_site_aniso_U_23
_atom_site_aniso_U_13
_atom_site_aniso_U_12
As1 0.0383(4) 0.0284(4) 0.0325(4) -0.0010(3) 0.0040(3) 0.0123(3)
Ge1 0.0256(3) 0.0244(3) 0.0317(4) -0.0006(3) 0.0029(3) 0.0033(3)
Ga1 0.0244(3) 0.0243(3) 0.0263(4) -0.0013(3) -0.0003(3) 0.0063(3)
Fe1 0.0238(5) 0.0262(5) 0.0471(6) -0.0048(4) -0.0022(4) 0.0058(4)
Cl1 0.0260(7) 0.0321(8) 0.0312(8) 0.0004(6) 0.0047(6) 0.0126(6)
N1 0.041(3) 0.027(3) 0.040(3) 0.001(2) 0.012(3) 0.008(2)
C1 0.026(4) 0.039(3) 0.055(3) -0.003(3) -0.009(3) 0.008(3)
C2 0.028(3) 0.044(3) 0.056(3) -0.007(3) -0.009(3) 0.008(3)
C3 0.024(3) 0.039(3) 0.062(4) -0.005(3) -0.011(3) 0.002(3)
C4 0.024(3) 0.044(3) 0.058(4) -0.003(3) -0.007(3) 0.007(3)
C5 0.026(4) 0.039(3) 0.054(3) -0.004(3) -0.010(3) 0.006(3)
C6 0.038(6) 0.042(6) 0.061(7) 0.003(5) -0.008(6) 0.010(5)
C7 0.046(6) 0.057(7) 0.056(5) -0.012(5) -0.013(5) 0.019(5)
C8 0.031(5) 0.043(5) 0.089(8) -0.003(5) -0.015(6) 0.000(4)
C9 0.032(6) 0.068(7) 0.074(6) 0.010(6) 0.006(5) 0.005(5)
C10 0.031(6) 0.040(6) 0.064(6) -0.011(5) -0.002(5) 0.007(5)
C1B 0.027(4) 0.041(4) 0.056(4) -0.005(3) -0.010(3) 0.008(3)
C2B 0.028(4) 0.043(4) 0.056(4) -0.005(3) -0.009(4) 0.008(3)
C3B 0.025(4) 0.042(4) 0.057(4) -0.006(3) -0.012(4) 0.007(3)
C4B 0.026(4) 0.045(4) 0.058(4) -0.004(3) -0.008(4) 0.006(3)
C5B 0.026(4) 0.043(4) 0.056(4) -0.005(3) -0.009(3) 0.008(3)
C6B 0.045(9) 0.041(7) 0.059(9) -0.002(7) -0.012(9) 0.005(8)
C7B 0.037(8) 0.056(9) 0.054(7) -0.005(7) -0.012(7) 0.019(8)
C8B 0.042(8) 0.050(7) 0.072(8) -0.011(7) -0.017(8) -0.001(6)
C9B 0.036(8) 0.065(8) 0.071(8) 0.002(7) -0.003(7) -0.001(7)
C10B 0.034(9) 0.050(9) 0.067(8) -0.010(7) -0.003(7) 0.018(8)
As2 0.0315(4) 0.0252(4) 0.0609(5) 0.0003(3) 0.0085(3) 0.0043(3)
N2 0.035(3) 0.025(3) 0.036(3) -0.002(2) 0.003(2) -0.005(2)
As3 0.0354(4) 0.0333(4) 0.0503(5) -0.0112(3) -0.0068(3) 0.0094(3)
N3 0.026(3) 0.024(3) 0.023(3) 0.001(2) 0.001(2) 0.002(2)
As4 0.0352(4) 0.0376(4) 0.0317(4) -0.0019(3) 0.0020(3) 0.0080(3)
N4 0.021(3) 0.029(3) 0.030(3) -0.003(2) 0.001(2) 0.003(2)
As5 0.0244(3) 0.0345(4) 0.0385(4) -0.0021(3) 0.0012(3) 0.0050(3)
C11 0.051(5) 0.041(4) 0.038(4) 0.007(3) 0.016(3) 0.009(3)
C12 0.105(8) 0.048(5) 0.067(6) 0.011(4) 0.053(6) 0.004(5)
C13 0.072(6) 0.054(5) 0.047(5) 0.000(4) 0.027(4) 0.017(4)
C14 0.076(7) 0.100(8) 0.041(5) 0.026(5) 0.012(5) 0.031(6)
C15 0.034(4) 0.033(4) 0.032(4) -0.005(3) -0.002(3) 0.004(3)
C16 0.041(4) 0.034(4) 0.046(4) -0.011(3) 0.006(3) -0.004(3)
C17 0.053(5) 0.037(4) 0.065(6) -0.011(4) 0.011(4) 0.001(4)
C18 0.079(7) 0.038(5) 0.083(7) -0.015(4) 0.028(6) 0.001(4)
C19 0.082(8) 0.058(6) 0.103(9) -0.037(6) 0.042(7) -0.023(6)
C20 0.070(7) 0.088(7) 0.062(6) -0.042(5) 0.017(5) -0.032(6)
C21 0.048(5) 0.072(6) 0.048(5) -0.025(4) 0.004(4) -0.005(4)
C22 0.047(4) 0.044(4) 0.046(5) 0.007(3) 0.008(4) -0.014(4)
C23 0.132(10) 0.032(5) 0.076(7) 0.009(4) 0.029(7) -0.010(5)
C24 0.048(5) 0.119(8) 0.031(4) -0.018(5) 0.011(4) 0.005(5)
C25 0.063(5) 0.048(5) 0.041(4) -0.005(4) 0.011(4) -0.022(4)
C26 0.024(3) 0.023(3) 0.038(4) 0.000(3) -0.003(3) 0.003(2)
C27 0.030(4) 0.031(4) 0.039(4) -0.006(3) -0.008(3) 0.007(3)
C28 0.040(4) 0.032(4) 0.052(5) -0.016(3) -0.014(3) 0.005(3)
C29 0.043(4) 0.028(4) 0.067(6) 0.004(4) -0.001(4) -0.005(3)
C30 0.051(5) 0.030(4) 0.060(5) 0.008(3) 0.003(4) -0.008(3)
C31 0.029(3) 0.030(4) 0.047(4) 0.007(3) 0.002(3) -0.001(3)
C32 0.043(4) 0.040(4) 0.034(4) -0.012(3) 0.000(3) 0.001(3)
C33 0.079(7) 0.065(6) 0.043(5) -0.025(4) 0.010(4) 0.003(5)
C34 0.054(5) 0.057(5) 0.036(4) 0.001(4) -0.002(4) -0.002(4)
C35 0.050(4) 0.035(4) 0.037(4) 0.006(3) 0.015(3) -0.002(3)
C36 0.098(7) 0.045(5) 0.037(5) 0.010(4) 0.008(5) 0.001(5)
C37 0.067(6) 0.058(5) 0.079(7) -0.011(5) 0.044(5) -0.010(5)
C38 0.023(3) 0.034(4) 0.034(4) -0.002(3) -0.001(3) 0.005(3)
C39 0.025(3) 0.024(3) 0.022(3) -0.001(2) 0.001(2) 0.005(2)
C40 0.022(3) 0.024(3) 0.026(3) 0.000(2) 0.000(2) 0.003(2)
C41 0.028(3) 0.023(3) 0.028(3) -0.001(2) 0.002(3) 0.000(2)
C42 0.033(4) 0.028(4) 0.047(4) -0.001(3) -0.002(3) -0.001(3)
C43 0.022(3) 0.032(4) 0.054(5) -0.007(3) 0.004(3) 0.003(3)
C44 0.025(4) 0.045(4) 0.070(6) 0.006(4) -0.010(4) -0.001(3)
C45 0.030(4) 0.067(6) 0.107(9) -0.009(6) -0.002(5) -0.005(4)
C46 0.038(6) 0.104(9) 0.157(13) -0.036(9) 0.036(7) -0.015(6)
C47 0.051(6) 0.127(10) 0.118(10) -0.051(8) 0.052(7) -0.028(6)
C48 0.037(4) 0.055(5) 0.076(6) -0.018(4) 0.029(4) -0.008(4)
C49 0.044(5) 0.078(6) 0.051(5) 0.012(4) -0.025(4) -0.029(4)
C50 0.107(9) 0.043(5) 0.087(8) 0.011(5) -0.045(7) -0.013(5)
C51 0.072(7) 0.050(6) 0.093(8) -0.010(5) -0.018(6) -0.003(5)
C52 0.054(5) 0.083(7) 0.059(6) -0.032(5) 0.034(5) -0.023(5)
C53 0.121(9) 0.062(6) 0.044(5) -0.015(4) 0.033(6) -0.025(6)
C54 0.046(5) 0.091(8) 0.081(7) -0.046(6) 0.007(5) 0.002(5)
Ge2 0.0218(3) 0.0200(3) 0.0299(4) 0.0004(2) 0.0046(3) 0.0000(2)
Ga2 0.0199(3) 0.0195(3) 0.0237(3) 0.0011(2) -0.0008(2) 0.0022(2)
Fe2 0.0192(4) 0.0198(4) 0.0304(5) 0.0024(3) 0.0026(3) 0.0017(3)
Cl2 0.0237(7) 0.0336(8) 0.0224(7) 0.0038(6) -0.0014(6) 0.0055(6)
N5 0.029(3) 0.021(3) 0.029(3) -0.003(2) 0.005(2) -0.005(2)
As6 0.0242(3) 0.0264(3) 0.0282(3) 0.0020(2) 0.0040(3) 0.0019(2)
N6 0.036(3) 0.027(3) 0.031(3) -0.001(2) 0.007(2) -0.002(2)
As7 0.0256(3) 0.0235(3) 0.0318(3) -0.0015(3) -0.0005(3) 0.0036(2)
N7 0.023(3) 0.022(3) 0.029(3) 0.001(2) 0.000(2) 0.001(2)
As8 0.0235(3) 0.0204(3) 0.0338(4) 0.0035(2) 0.0032(3) 0.0010(2)
N8 0.024(3) 0.023(3) 0.022(3) -0.001(2) 0.000(2) -0.001(2)
As9 0.0265(3) 0.0237(3) 0.0255(3) 0.0009(2) 0.0023(2) 0.0047(2)
As10 0.0210(3) 0.0255(3) 0.0329(4) 0.0004(3) 0.0023(3) 0.0010(2)
C55 0.026(3) 0.032(4) 0.050(4) 0.019(3) -0.003(3) 0.000(3)
C56 0.023(3) 0.026(3) 0.056(5) -0.002(3) -0.007(3) 0.009(3)
C57 0.018(3) 0.048(4) 0.041(4) 0.007(3) 0.006(3) 0.007(3)
C58 0.021(3) 0.027(3) 0.060(5) 0.000(3) 0.000(3) 0.007(3)
C59 0.022(3) 0.038(4) 0.037(4) 0.000(3) -0.004(3) 0.009(3)
C60 0.041(5) 0.059(5) 0.089(7) 0.049(5) -0.015(4) -0.011(4)
C61 0.045(5) 0.046(5) 0.093(7) -0.032(5) -0.023(5) 0.021(4)
C62 0.029(4) 0.126(9) 0.064(6) 0.038(6) 0.020(4) 0.028(5)
C63 0.032(4) 0.031(4) 0.125(9) 0.001(5) -0.017(5) -0.002(3)
C64 0.042(5) 0.106(8) 0.044(5) -0.008(5) -0.011(4) 0.027(5)
C65 0.037(4) 0.030(3) 0.034(4) 0.000(3) 0.010(3) -0.011(3)
C66 0.041(4) 0.034(4) 0.038(4) 0.003(3) 0.007(3) -0.012(3)
C67 0.039(4) 0.068(6) 0.046(5) -0.006(4) 0.009(4) -0.016(4)
C68 0.070(6) 0.033(4) 0.076(6) 0.009(4) 0.039(5) -0.003(4)
C69 0.023(3) 0.022(3) 0.041(4) -0.002(3) 0.005(3) -0.001(2)
C70 0.038(4) 0.028(3) 0.038(4) -0.006(3) 0.008(3) -0.005(3)
C71 0.036(4) 0.049(5) 0.045(4) -0.008(3) 0.007(3) -0.011(3)
C72 0.062(5) 0.057(5) 0.042(5) -0.012(4) 0.014(4) -0.034(4)
C73 0.077(6) 0.038(4) 0.049(5) -0.020(4) 0.030(4) -0.026(4)
C74 0.076(6) 0.023(4) 0.056(5) -0.008(3) 0.027(5) -0.003(4)
C75 0.044(4) 0.027(4) 0.043(4) -0.005(3) 0.010(3) -0.009(3)
C76 0.051(4) 0.027(3) 0.029(4) -0.002(3) 0.013(3) 0.005(3)
C77 0.072(6) 0.084(7) 0.046(5) 0.023(5) -0.003(5) -0.006(5)
C78 0.073(6) 0.045(5) 0.057(5) 0.000(4) 0.042(5) 0.013(4)
C79 0.070(6) 0.036(4) 0.044(4) -0.002(3) 0.031(4) -0.007(4)
C80 0.019(3) 0.026(3) 0.036(4) 0.007(3) 0.001(3) 0.002(2)
C81 0.032(4) 0.047(4) 0.036(4) 0.002(3) 0.006(3) -0.002(3)
C82 0.037(4) 0.088(7) 0.041(5) -0.006(4) 0.012(4) -0.010(4)
C83 0.027(4) 0.093(7) 0.058(6) 0.000(5) 0.015(4) -0.011(4)
C84 0.023(3) 0.062(5) 0.050(5) 0.002(4) -0.003(3) -0.008(3)
C85 0.053(4) 0.015(3) 0.036(4) 0.006(3) -0.019(3) 0.003(3)
C86 0.032(4) 0.057(5) 0.026(4) 0.001(3) 0.010(3) -0.005(3)
C87 0.076(6) 0.049(5) 0.042(5) 0.002(4) 0.006(4) -0.002(4)
C88 0.047(5) 0.062(5) 0.035(4) -0.008(4) -0.001(3) 0.004(4)
C89 0.030(4) 0.041(4) 0.034(4) -0.005(3) -0.007(3) -0.003(3)
C90 0.057(5) 0.035(4) 0.042(4) 0.002(3) -0.009(4) -0.014(3)
C91 0.051(5) 0.038(4) 0.068(6) -0.003(4) -0.017(4) 0.003(4)
C92 0.026(3) 0.023(3) 0.046(4) 0.006(3) -0.002(3) -0.002(3)
C93 0.021(3) 0.023(3) 0.027(3) 0.001(2) -0.001(2) -0.001(2)
C94 0.027(3) 0.024(3) 0.030(3) 0.002(2) -0.002(3) 0.007(2)
C95 0.022(3) 0.027(3) 0.021(3) 0.004(2) -0.002(2) 0.001(2)
C96 0.024(3) 0.034(4) 0.033(4) 0.002(3) -0.001(3) 0.001(3)
C97 0.024(3) 0.022(3) 0.031(3) 0.005(2) -0.002(3) 0.002(2)
C98 0.027(3) 0.027(3) 0.035(4) 0.007(3) -0.004(3) 0.006(3)
C99 0.033(4) 0.032(4) 0.044(4) 0.004(3) 0.005(3) -0.011(3)
C100 0.031(4) 0.030(4) 0.058(5) -0.001(3) -0.002(3) -0.004(3)
C101 0.035(4) 0.026(3) 0.043(4) -0.006(3) -0.003(3) -0.007(3)
C102 0.021(3) 0.028(3) 0.033(3) 0.001(3) -0.003(3) 0.004(2)
C103 0.031(3) 0.037(4) 0.034(4) 0.007(3) 0.005(3) -0.003(3)
C104 0.046(4) 0.054(5) 0.033(4) 0.007(3) 0.005(3) -0.016(4)
C105 0.041(4) 0.056(5) 0.041(4) -0.004(4) 0.012(3) -0.001(4)
C106 0.032(4) 0.033(4) 0.033(4) -0.004(3) -0.001(3) -0.004(3)
C107 0.048(5) 0.049(5) 0.038(4) -0.010(3) 0.004(3) -0.001(4)
C108 0.041(4) 0.045(4) 0.036(4) 0.005(3) -0.006(3) 0.000(3)
C110 0.067(7) 0.041(6) 0.052(7) -0.014(5) 0.020(6) 0.001(6)
C109 0.067(7) 0.026(5) 0.055(7) -0.005(5) 0.034(5) -0.014(5)
C114 0.081(7) 0.023(6) 0.052(6) -0.002(5) 0.033(5) -0.011(5)
C113 0.091(8) 0.023(5) 0.045(6) 0.009(5) 0.028(6) 0.000(6)
C112 0.092(9) 0.047(6) 0.051(7) 0.016(5) 0.009(7) 0.012(6)
C111 0.079(8) 0.056(7) 0.043(7) 0.004(6) 0.006(6) 0.004(6)
C115 0.081(10) 0.062(10) 0.044(9) 0.003(8) 0.011(8) 0.013(9)
C1F 0.071(10) 0.063(10) 0.036(8) 0.009(8) 0.014(7) 0.014(8)
C1E 0.069(11) 0.058(10) 0.038(8) 0.013(7) 0.007(8) 0.000(8)
C1D 0.070(10) 0.048(9) 0.036(8) 0.010(7) 0.005(8) -0.004(8)
C1C 0.081(10) 0.046(10) 0.040(9) 0.005(7) -0.002(8) 0.001(8)
C1A 0.082(11) 0.053(9) 0.047(9) -0.003(8) 0.004(8) 0.011(8)

loop_
_atom_type_symbol
_atom_type_description
_atom_type_scat_dispersion_real
_atom_type_scat_dispersion_imag
_atom_type_scat_source
C C 0.0033 0.0016 'International Tables Vol C Tables 4.2.6.8 and 6.1.1.4'
H H 0.0000 0.0000 'International Tables Vol C Tables 4.2.6.8 and 6.1.1.4'
As As 0.0499 2.0058 'International Tables Vol C Tables 4.2.6.8 and 6.1.1.4'
Cl Cl 0.1484 0.1585 'International Tables Vol C Tables 4.2.6.8 and 6.1.1.4'
D D 0.0000 0.0000 'International Tables Vol C Tables 4.2.6.8 and 6.1.1.4'
Fe Fe 0.3463 0.8444 'International Tables Vol C Tables 4.2.6.8 and 6.1.1.4'
Ga Ga 0.2307 1.6083 'International Tables Vol C Tables 4.2.6.8 and 6.1.1.4'
Ge Ge 0.1547 1.8001 'International Tables Vol C Tables 4.2.6.8 and 6.1.1.4'
N N 0.0061 0.0033 'International Tables Vol C Tables 4.2.6.8 and 6.1.1.4'

loop_
_geom_angle_atom_site_label_1
_geom_angle_atom_site_label_2
_geom_angle_atom_site_label_3
_geom_angle
_geom_angle_site_symmetry_1
_geom_angle_site_symmetry_3
_geom_angle_publ_flag
Ga1 As1 As2 100.58(3) . . ?
Ga1 As1 As5 101.31(3) . . ?
As5 As1 As2 101.23(3) . . ?
Fe1 Ge1 As4 57.56(3) . . ?
Fe1 Ge1 As5 105.91(4) . . ?
N1 Ge1 Fe1 130.99(17) . . ?
N1 Ge1 As4 171.25(17) . . ?
N1 Ge1 As5 115.21(17) . . ?
N2 Ge1 Fe1 127.57(16) . . ?
N2 Ge1 N1 65.2(2) . . ?
N2 Ge1 As4 112.12(16) . . ?
N2 Ge1 As5 105.88(16) . . ?
As5 Ge1 As4 56.77(3) . . ?
Cl1 Ga1 As1 123.74(5) . . ?
N3 Ga1 As1 111.89(15) . . ?
N3 Ga1 Cl1 104.38(15) . . ?
N4 Ga1 As1 115.29(15) . . ?
N4 Ga1 Cl1 101.57(16) . . ?
N4 Ga1 N3 95.9(2) . . ?
Ge1 Fe1 As2 87.50(4) . . ?
C1 Fe1 Ge1 107.1(3) . . ?
C1 Fe1 C4 65.5(5) . . ?
C1 Fe1 C5 38.8(4) . . ?
C1 Fe1 As2 159.0(4) . . ?
C2 Fe1 Ge1 146.5(3) . . ?
C2 Fe1 C1 40.2(4) . . ?
C2 Fe1 C3 40.3(4) . . ?
C2 Fe1 C4 66.3(5) . . ?
C2 Fe1 C5 66.3(5) . . ?
C2 Fe1 As2 125.8(4) . . ?
C3 Fe1 Ge1 151.8(4) . . ?
C3 Fe1 C1 67.3(5) . . ?
C3 Fe1 C4 39.5(4) . . ?
C3 Fe1 C5 66.3(5) . . ?
C3 Fe1 As2 92.7(3) . . ?
C4 Fe1 Ge1 112.3(4) . . ?
C4 Fe1 As2 95.2(3) . . ?
C5 Fe1 Ge1 91.7(4) . . ?
C5 Fe1 C4 38.7(4) . . ?
C5 Fe1 As2 128.4(3) . . ?
C1B Fe1 Ge1 101.1(7) . . ?
C1B Fe1 C2B 39.3(6) . . ?
C1B Fe1 C3B 65.8(8) . . ?
C1B Fe1 C4B 66.3(9) . . ?
C1B Fe1 C5B 39.2(6) . . ?
C1B Fe1 As2 162.7(8) . . ?
C2B Fe1 Ge1 135.7(6) . . ?
C2B Fe1 As2 136.4(5) . . ?
C3B Fe1 Ge1 162.4(5) . . ?
C3B Fe1 C2B 38.7(6) . . ?
C3B Fe1 As2 102.3(6) . . ?
C4B Fe1 Ge1 126.0(6) . . ?
C4B Fe1 C2B 65.4(8) . . ?
C4B Fe1 C3B 39.1(6) . . ?
C4B Fe1 As2 96.6(6) . . ?
C5B Fe1 Ge1 97.3(8) . . ?
C5B Fe1 C2B 65.1(9) . . ?
C5B Fe1 C3B 65.2(9) . . ?
C5B Fe1 C4B 39.1(6) . . ?
C5B Fe1 As2 125.4(5) . . ?
C11 N1 Ge1 137.2(5) . . ?
C15 N1 Ge1 92.7(4) . . ?
C15 N1 C11 130.1(6) . . ?
C2 C1 Fe1 68.1(8) . . ?
C2 C1 C6 125.6(10) . . ?
C5 C1 Fe1 70.8(11) . . ?
C5 C1 C2 107.1(9) . . ?
C5 C1 C6 127.2(10) . . ?
C6 C1 Fe1 129.3(12) . . ?
C1 C2 Fe1 71.6(9) . . ?
C1 C2 C7 123.2(12) . . ?
C3 C2 Fe1 70.5(7) . . ?
C3 C2 C1 108.2(9) . . ?
C3 C2 C7 128.4(11) . . ?
C7 C2 Fe1 126.8(9) . . ?
C2 C3 Fe1 69.2(7) . . ?
C2 C3 C8 123.4(12) . . ?
C4 C3 Fe1 72.5(6) . . ?
C4 C3 C2 107.2(8) . . ?
C4 C3 C8 128.9(13) . . ?
C8 C3 Fe1 129.7(8) . . ?
C3 C4 Fe1 68.0(6) . . ?
C3 C4 C9 123.5(11) . . ?
C5 C4 Fe1 69.6(9) . . ?
C5 C4 C3 107.8(10) . . ?
C5 C4 C9 128.3(12) . . ?
C9 C4 Fe1 133.0(9) . . ?
C1 C5 Fe1 70.4(10) . . ?
C1 C5 C4 109.6(9) . . ?
C1 C5 C10 125.4(11) . . ?
C4 C5 Fe1 71.6(8) . . ?
C4 C5 C10 124.1(10) . . ?
C10 C5 Fe1 133.2(13) . . ?
C1 C6 H6A 109.5 . . ?
C1 C6 H6B 109.5 . . ?
C1 C6 H6C 109.5 . . ?
H6A C6 H6B 109.5 . . ?
H6A C6 H6C 109.5 . . ?
H6B C6 H6C 109.5 . . ?
C2 C7 H7A 109.5 . . ?
C2 C7 H7B 109.5 . . ?
C2 C7 H7C 109.5 . . ?
H7A C7 H7B 109.5 . . ?
H7A C7 H7C 109.5 . . ?
H7B C7 H7C 109.5 . . ?
C3 C8 H8A 109.5 . . ?
C3 C8 H8B 109.5 . . ?
C3 C8 H8C 109.5 . . ?
H8A C8 H8B 109.5 . . ?
H8A C8 H8C 109.5 . . ?
H8B C8 H8C 109.5 . . ?
C4 C9 H9A 109.5 . . ?
C4 C9 H9B 109.5 . . ?
C4 C9 H9C 109.5 . . ?
H9A C9 H9B 109.5 . . ?
H9A C9 H9C 109.5 . . ?
H9B C9 H9C 109.5 . . ?
C5 C10 H10A 109.5 . . ?
C5 C10 H10B 109.5 . . ?
C5 C10 H10C 109.5 . . ?
H10A C10 H10B 109.5 . . ?
H10A C10 H10C 109.5 . . ?
H10B C10 H10C 109.5 . . ?
C2B C1B Fe1 73.4(15) . . ?
C2B C1B C6B 122.4(17) . . ?
C5B C1B Fe1 71(2) . . ?
C5B C1B C2B 107.9(14) . . ?
C5B C1B C6B 127.6(18) . . ?
C6B C1B Fe1 135(3) . . ?
C1B C2B Fe1 67.3(16) . . ?
C1B C2B C7B 124.6(17) . . ?
C3B C2B Fe1 70.2(12) . . ?
C3B C2B C1B 107.2(13) . . ?
C3B C2B C7B 128.1(17) . . ?
C7B C2B Fe1 129.0(18) . . ?
C2B C3B Fe1 71.1(12) . . ?
C2B C3B C8B 124.7(19) . . ?
C4B C3B Fe1 69.3(12) . . ?
C4B C3B C2B 108.1(12) . . ?
C4B C3B C8B 126.5(19) . . ?
C8B C3B Fe1 132.5(17) . . ?
C3B C4B Fe1 71.6(12) . . ?
C3B C4B C9B 125.4(17) . . ?
C5B C4B Fe1 69.4(18) . . ?
C5B C4B C3B 107.2(13) . . ?
C5B C4B C9B 127.3(18) . . ?
C9B C4B Fe1 126.9(18) . . ?
C1B C5B Fe1 70(2) . . ?
C1B C5B C4B 109.5(13) . . ?
C1B C5B C10B 125.5(16) . . ?
C4B C5B Fe1 71.5(15) . . ?
C4B C5B C10B 124.9(16) . . ?
C10B C5B Fe1 128(3) . . ?
C1B C6B H6BA 109.5 . . ?
C1B C6B H6BB 109.5 . . ?
C1B C6B H6BC 109.5 . . ?
H6BA C6B H6BB 109.5 . . ?
H6BA C6B H6BC 109.5 . . ?
H6BB C6B H6BC 109.5 . . ?
C2B C7B H7BA 109.5 . . ?
C2B C7B H7BB 109.5 . . ?
C2B C7B H7BC 109.5 . . ?
H7BA C7B H7BB 109.5 . . ?
H7BA C7B H7BC 109.5 . . ?
H7BB C7B H7BC 109.5 . . ?
C3B C8B H8BA 109.5 . . ?
C3B C8B H8BB 109.5 . . ?
C3B C8B H8BC 109.5 . . ?
H8BA C8B H8BB 109.5 . . ?
H8BA C8B H8BC 109.5 . . ?
H8BB C8B H8BC 109.5 . . ?
C4B C9B H9BA 109.5 . . ?
C4B C9B H9BB 109.5 . . ?
C4B C9B H9BC 109.5 . . ?
H9BA C9B H9BB 109.5 . . ?
H9BA C9B H9BC 109.5 . . ?
H9BB C9B H9BC 109.5 . . ?
C5B C10B H10D 109.5 . . ?
C5B C10B H10E 109.5 . . ?
C5B C10B H10F 109.5 . . ?
H10D C10B H10E 109.5 . . ?
H10D C10B H10F 109.5 . . ?
H10E C10B H10F 109.5 . . ?
As1 As2 Fe1 109.41(4) . . ?
As3 As2 As1 103.04(4) . . ?
As3 As2 Fe1 61.82(3) . . ?
C15 N2 Ge1 92.4(4) . . ?
C15 N2 C22 127.0(6) . . ?
C22 N2 Ge1 134.5(5) . . ?
As2 As3 Fe1 60.70(3) . . ?
As4 As3 Fe1 63.83(3) . . ?
As4 As3 As2 98.62(4) . . ?
C26 N3 Ga1 119.0(4) . . ?
C39 N3 Ga1 120.0(4) . . ?
C39 N3 C26 120.7(5) . . ?
Fe1 As4 Ge1 49.67(3) . . ?
Fe1 As4 As5 95.71(4) . . ?
As3 As4 Ge1 99.18(3) . . ?
As3 As4 Fe1 60.96(3) . . ?
As3 As4 As5 107.50(4) . . ?
As5 As4 Ge1 52.93(2) . . ?
C41 N4 Ga1 119.8(4) . . ?
C41 N4 C43 121.0(5) . . ?
C43 N4 Ga1 119.2(4) . . ?
As1 As5 Ge1 86.09(3) . . ?
As1 As5 As4 101.91(3) . . ?
Ge1 As5 As4 70.31(3) . . ?
N1 C11 C12 105.8(6) . . ?
N1 C11 C13 113.1(6) . . ?
N1 C11 C14 108.4(6) . . ?
C12 C11 C13 108.0(7) . . ?
C12 C11 C14 111.3(7) . . ?
C13 C11 C14 110.3(7) . . ?
C11 C12 H12A 109.5 . . ?
C11 C12 H12B 109.5 . . ?
C11 C12 H12C 109.5 . . ?
H12A C12 H12B 109.5 . . ?
H12A C12 H12C 109.5 . . ?
H12B C12 H12C 109.5 . . ?
C11 C13 H13A 109.5 . . ?
C11 C13 H13B 109.5 . . ?
C11 C13 H13C 109.5 . . ?
H13A C13 H13B 109.5 . . ?
H13A C13 H13C 109.5 . . ?
H13B C13 H13C 109.5 . . ?
C11 C14 H14A 109.5 . . ?
C11 C14 H14B 109.5 . . ?
C11 C14 H14C 109.5 . . ?
H14A C14 H14B 109.5 . . ?
H14A C14 H14C 109.5 . . ?
H14B C14 H14C 109.5 . . ?
N1 C15 N2 109.7(6) . . ?
N1 C15 C16 126.6(6) . . ?
N2 C15 C16 123.4(6) . . ?
C17 C16 C15 119.0(7) . . ?
C17 C16 C21 119.2(7) . . ?
C21 C16 C15 121.8(7) . . ?
C16 C17 H17 119.6 . . ?
C18 C17 C16 120.9(9) . . ?
C18 C17 H17 119.6 . . ?
C17 C18 H18 119.8 . . ?
C17 C18 C19 120.3(9) . . ?
C19 C18 H18 119.8 . . ?
C18 C19 H19 120.4 . . ?
C20 C19 C18 119.3(9) . . ?
C20 C19 H19 120.4 . . ?
C19 C20 H20 119.5 . . ?
C19 C20 C21 121.0(9) . . ?
C21 C20 H20 119.5 . . ?
C16 C21 C20 119.3(9) . . ?
C16 C21 H21 120.3 . . ?
C20 C21 H21 120.3 . . ?
N2 C22 C23 111.8(7) . . ?
N2 C22 C25 107.0(6) . . ?
C23 C22 C25 109.2(7) . . ?
C24 C22 N2 107.1(7) . . ?
C24 C22 C23 114.3(8) . . ?
C24 C22 C25 107.1(7) . . ?
C22 C23 H23A 109.5 . . ?
C22 C23 H23B 109.5 . . ?
C22 C23 H23C 109.5 . . ?
H23A C23 H23B 109.5 . . ?
H23A C23 H23C 109.5 . . ?
H23B C23 H23C 109.5 . . ?
C22 C24 H24A 109.5 . . ?
C22 C24 H24B 109.5 . . ?
C22 C24 H24C 109.5 . . ?
H24A C24 H24B 109.5 . . ?
H24A C24 H24C 109.5 . . ?
H24B C24 H24C 109.5 . . ?
C22 C25 H25A 109.5 . . ?
C22 C25 H25B 109.5 . . ?
C22 C25 H25C 109.5 . . ?
H25A C25 H25B 109.5 . . ?
H25A C25 H25C 109.5 . . ?
H25B C25 H25C 109.5 . . ?
C27 C26 N3 118.4(6) . . ?
C31 C26 N3 119.5(6) . . ?
C31 C26 C27 122.1(6) . . ?
C26 C27 C32 121.1(6) . . ?
C28 C27 C26 116.9(7) . . ?
C28 C27 C32 122.0(6) . . ?
C27 C28 H28 119.4 . . ?
C29 C28 C27 121.3(7) . . ?
C29 C28 H28 119.4 . . ?
C28 C29 H29 119.7 . . ?
C30 C29 C28 120.6(7) . . ?
C30 C29 H29 119.7 . . ?
C29 C30 H30 119.3 . . ?
C29 C30 C31 121.3(8) . . ?
C31 C30 H30 119.3 . . ?
C26 C31 C35 122.9(6) . . ?
C30 C31 C26 117.7(7) . . ?
C30 C31 C35 119.3(7) . . ?
C27 C32 H32 107.9 . . ?
C27 C32 C33 112.8(6) . . ?
C27 C32 C34 111.0(6) . . ?
C33 C32 H32 107.9 . . ?
C34 C32 H32 107.9 . . ?
C34 C32 C33 109.3(6) . . ?
C32 C33 H33A 109.5 . . ?
C32 C33 H33B 109.5 . . ?
C32 C33 H33C 109.5 . . ?
H33A C33 H33B 109.5 . . ?
H33A C33 H33C 109.5 . . ?
H33B C33 H33C 109.5 . . ?
C32 C34 H34A 109.5 . . ?
C32 C34 H34B 109.5 . . ?
C32 C34 H34C 109.5 . . ?
H34A C34 H34B 109.5 . . ?
H34A C34 H34C 109.5 . . ?
H34B C34 H34C 109.5 . . ?
C31 C35 H35 108.0 . . ?
C36 C35 C31 110.0(6) . . ?
C36 C35 H35 108.0 . . ?
C37 C35 C31 111.4(7) . . ?
C37 C35 H35 108.0 . . ?
C37 C35 C36 111.2(7) . . ?
C35 C36 H36A 109.5 . . ?
C35 C36 H36B 109.5 . . ?
C35 C36 H36C 109.5 . . ?
H36A C36 H36B 109.5 . . ?
H36A C36 H36C 109.5 . . ?
H36B C36 H36C 109.5 . . ?
C35 C37 H37A 109.5 . . ?
C35 C37 H37B 109.5 . . ?
C35 C37 H37C 109.5 . . ?
H37A C37 H37B 109.5 . . ?
H37A C37 H37C 109.5 . . ?
H37B C37 H37C 109.5 . . ?
H38A C38 H38B 109.5 . . ?
H38A C38 H38C 109.5 . . ?
H38B C38 H38C 109.5 . . ?
C39 C38 H38A 109.5 . . ?
C39 C38 H38B 109.5 . . ?
C39 C38 H38C 109.5 . . ?
N3 C39 C38 119.6(5) . . ?
N3 C39 C40 123.4(5) . . ?
C40 C39 C38 117.0(5) . . ?
C39 C40 H40 115.8 . . ?
C41 C40 C39 128.4(6) . . ?
C41 C40 H40 115.8 . . ?
N4 C41 C40 123.5(5) . . ?
N4 C41 C42 119.9(6) . . ?
C40 C41 C42 116.7(5) . . ?
C41 C42 H42A 109.5 . . ?
C41 C42 H42B 109.5 . . ?
C41 C42 H42C 109.5 . . ?
H42A C42 H42B 109.5 . . ?
H42A C42 H42C 109.5 . . ?
H42B C42 H42C 109.5 . . ?
C44 C43 N4 118.6(7) . . ?
C48 C43 N4 117.9(6) . . ?
C48 C43 C44 123.3(7) . . ?
C43 C44 C49 123.4(7) . . ?
C45 C44 C43 115.3(8) . . ?
C45 C44 C49 121.0(8) . . ?
C44 C45 H45 118.8 . . ?
C46 C45 C44 122.3(9) . . ?
C46 C45 H45 118.8 . . ?
C45 C46 H46 119.6 . . ?
C45 C46 C47 120.7(9) . . ?
C47 C46 H46 119.6 . . ?
C46 C47 H47 119.6 . . ?
C46 C47 C48 120.8(10) . . ?
C48 C47 H47 119.6 . . ?
C43 C48 C47 117.5(9) . . ?
C43 C48 C52 122.5(7) . . ?
C47 C48 C52 120.0(8) . . ?
C44 C49 H49 109.2 . . ?
C50 C49 C44 109.7(8) . . ?
C50 C49 H49 109.2 . . ?
C51 C49 C44 109.8(8) . . ?
C51 C49 H49 109.2 . . ?
C51 C49 C50 109.8(7) . . ?
C49 C50 H50A 109.5 . . ?
C49 C50 H50B 109.5 . . ?
C49 C50 H50C 109.5 . . ?
H50A C50 H50B 109.5 . . ?
H50A C50 H50C 109.5 . . ?
H50B C50 H50C 109.5 . . ?
C49 C51 H51A 109.5 . . ?
C49 C51 H51B 109.5 . . ?
C49 C51 H51C 109.5 . . ?
H51A C51 H51B 109.5 . . ?
H51A C51 H51C 109.5 . . ?
H51B C51 H51C 109.5 . . ?
C48 C52 H52 107.6 . . ?
C48 C52 C53 115.3(8) . . ?
C48 C52 C54 110.0(8) . . ?
C53 C52 H52 107.6 . . ?
C54 C52 H52 107.6 . . ?
C54 C52 C53 108.4(8) . . ?
C52 C53 H53A 109.5 . . ?
C52 C53 H53B 109.5 . . ?
C52 C53 H53C 109.5 . . ?
H53A C53 H53B 109.5 . . ?
H53A C53 H53C 109.5 . . ?
H53B C53 H53C 109.5 . . ?
C52 C54 H54A 109.5 . . ?
C52 C54 H54B 109.5 . . ?
C52 C54 H54C 109.5 . . ?
H54A C54 H54B 109.5 . . ?
H54A C54 H54C 109.5 . . ?
H54B C54 H54C 109.5 . . ?
Fe2 Ge2 As6 57.40(3) . . ?
Fe2 Ge2 As10 106.01(3) . . ?
N5 Ge2 Fe2 127.96(15) . . ?
N5 Ge2 As6 112.49(15) . . ?
N5 Ge2 N6 65.5(2) . . ?
N5 Ge2 As10 105.49(15) . . ?
N6 Ge2 Fe2 131.73(16) . . ?
N6 Ge2 As6 170.36(16) . . ?
N6 Ge2 As10 113.99(16) . . ?
As10 Ge2 As6 56.82(2) . . ?
Cl2 Ga2 As9 121.77(5) . . ?
N7 Ga2 Cl2 102.86(16) . . ?
N7 Ga2 N8 96.8(2) . . ?
N7 Ga2 As9 113.30(15) . . ?
N8 Ga2 Cl2 102.51(15) . . ?
N8 Ga2 As9 115.98(14) . . ?
Ge2 Fe2 As6 72.80(3) . . ?
Ge2 Fe2 As7 112.80(4) . . ?
Ge2 Fe2 As8 87.12(4) . . ?
As7 Fe2 As6 55.33(3) . . ?
As8 Fe2 As6 90.95(3) . . ?
As8 Fe2 As7 57.50(3) . . ?
C55 Fe2 Ge2 109.4(2) . . ?
C55 Fe2 As6 105.20(19) . . ?
C55 Fe2 As7 122.2(2) . . ?
C55 Fe2 As8 159.52(18) . . ?
C56 Fe2 Ge2 92.97(19) . . ?
C56 Fe2 As6 135.5(2) . . ?
C56 Fe2 As7 153.95(19) . . ?
C56 Fe2 As8 131.2(2) . . ?
C56 Fe2 C55 39.3(3) . . ?
C57 Fe2 Ge2 113.3(2) . . ?
C57 Fe2 As6 170.02(19) . . ?
C57 Fe2 As7 125.1(2) . . ?
C57 Fe2 As8 97.14(19) . . ?
C57 Fe2 C55 65.7(3) . . ?
C57 Fe2 C56 39.1(3) . . ?
C57 Fe2 C59 65.8(3) . . ?
C58 Fe2 Ge2 152.6(2) . . ?
C58 Fe2 As6 134.5(2) . . ?
C58 Fe2 As7 90.34(18) . . ?
C58 Fe2 As8 93.82(19) . . ?
C58 Fe2 C55 65.9(3) . . ?
C58 Fe2 C56 66.0(3) . . ?
C58 Fe2 C57 39.4(3) . . ?
C58 Fe2 C59 39.8(3) . . ?
C59 Fe2 Ge2 147.16(19) . . ?
C59 Fe2 As6 104.70(19) . . ?
C59 Fe2 As7 89.65(18) . . ?
C59 Fe2 As8 125.69(19) . . ?
C59 Fe2 C55 38.4(3) . . ?
C59 Fe2 C56 65.4(3) . . ?
C65 N5 Ge2 134.1(4) . . ?
C69 N5 Ge2 93.6(4) . . ?
C69 N5 C65 125.7(5) . . ?
Fe2 As6 Ge2 49.80(3) . . ?
Fe2 As6 As10 95.87(3) . . ?
As7 As6 Ge2 99.18(3) . . ?
As7 As6 Fe2 61.00(3) . . ?
As7 As6 As10 107.66(3) . . ?
As10 As6 Ge2 52.82(2) . . ?
C69 N6 Ge2 92.6(4) . . ?
C69 N6 C76 129.7(5) . . ?
C76 N6 Ge2 137.7(4) . . ?
As6 As7 Fe2 63.67(3) . . ?
As6 As7 As8 98.45(3) . . ?
As8 As7 Fe2 60.79(3) . . ?
C80 N7 Ga2 119.4(4) . . ?
C93 N7 Ga2 119.4(4) . . ?
C93 N7 C80 121.1(5) . . ?
As7 As8 Fe2 61.71(3) . . ?
As7 As8 As9 103.73(3) . . ?
As9 As8 Fe2 109.24(3) . . ?
C95 N8 Ga2 118.8(4) . . ?
C95 N8 C97 121.6(5) . . ?
C97 N8 Ga2 119.3(4) . . ?
Ga2 As9 As8 100.61(3) . . ?
Ga2 As9 As10 100.80(3) . . ?
As10 As9 As8 101.00(3) . . ?
Ge2 As10 As6 70.36(3) . . ?
As9 As10 Ge2 85.46(3) . . ?
As9 As10 As6 102.30(3) . . ?
C56 C55 Fe2 70.3(4) . . ?
C56 C55 C60 125.8(7) . . ?
C59 C55 Fe2 70.5(4) . . ?
C59 C55 C56 108.3(6) . . ?
C59 C55 C60 125.3(8) . . ?
C60 C55 Fe2 131.6(5) . . ?
C55 C56 Fe2 70.5(4) . . ?
C55 C56 C61 126.5(7) . . ?
C57 C56 Fe2 70.1(4) . . ?
C57 C56 C55 107.7(6) . . ?
C57 C56 C61 125.5(8) . . ?
C61 C56 Fe2 130.1(5) . . ?
C56 C57 Fe2 70.8(4) . . ?
C56 C57 C62 126.3(8) . . ?
C58 C57 Fe2 69.7(4) . . ?
C58 C57 C56 108.2(6) . . ?
C58 C57 C62 125.1(8) . . ?
C62 C57 Fe2 130.5(5) . . ?
C57 C58 Fe2 70.9(4) . . ?
C57 C58 C59 107.3(6) . . ?
C57 C58 C63 125.9(8) . . ?
C59 C58 Fe2 70.9(4) . . ?
C59 C58 C63 126.3(8) . . ?
C63 C58 Fe2 129.1(5) . . ?
C55 C59 Fe2 71.1(4) . . ?
C55 C59 C58 108.4(6) . . ?
C55 C59 C64 125.7(7) . . ?
C58 C59 Fe2 69.3(4) . . ?
C58 C59 C64 125.6(7) . . ?
C64 C59 Fe2 129.8(5) . . ?
C55 C60 H60A 109.5 . . ?
C55 C60 H60B 109.5 . . ?
C55 C60 H60C 109.5 . . ?
H60A C60 H60B 109.5 . . ?
H60A C60 H60C 109.5 . . ?
H60B C60 H60C 109.5 . . ?
C56 C61 H61A 109.5 . . ?
C56 C61 H61B 109.5 . . ?
C56 C61 H61C 109.5 . . ?
H61A C61 H61B 109.5 . . ?
H61A C61 H61C 109.5 . . ?
H61B C61 H61C 109.5 . . ?
C57 C62 H62A 109.5 . . ?
C57 C62 H62B 109.5 . . ?
C57 C62 H62C 109.5 . . ?
H62A C62 H62B 109.5 . . ?
H62A C62 H62C 109.5 . . ?
H62B C62 H62C 109.5 . . ?
C58 C63 H63A 109.5 . . ?
C58 C63 H63B 109.5 . . ?
C58 C63 H63C 109.5 . . ?
H63A C63 H63B 109.5 . . ?
H63A C63 H63C 109.5 . . ?
H63B C63 H63C 109.5 . . ?
C59 C64 H64A 109.5 . . ?
C59 C64 H64B 109.5 . . ?
C59 C64 H64C 109.5 . . ?
H64A C64 H64B 109.5 . . ?
H64A C64 H64C 109.5 . . ?
H64B C64 H64C 109.5 . . ?
N5 C65 C66 105.6(5) . . ?
N5 C65 C67 111.7(6) . . ?
N5 C65 C68 111.1(6) . . ?
C67 C65 C66 109.8(6) . . ?
C67 C65 C68 110.7(6) . . ?
C68 C65 C66 107.7(6) . . ?
C65 C66 H66A 109.5 . . ?
C65 C66 H66B 109.5 . . ?
C65 C66 H66C 109.5 . . ?
H66A C66 H66B 109.5 . . ?
H66A C66 H66C 109.5 . . ?
H66B C66 H66C 109.5 . . ?
C65 C67 H67A 109.5 . . ?
C65 C67 H67B 109.5 . . ?
C65 C67 H67C 109.5 . . ?
H67A C67 H67B 109.5 . . ?
H67A C67 H67C 109.5 . . ?
H67B C67 H67C 109.5 . . ?
C65 C68 H68A 109.5 . . ?
C65 C68 H68B 109.5 . . ?
C65 C68 H68C 109.5 . . ?
H68A C68 H68B 109.5 . . ?
H68A C68 H68C 109.5 . . ?
H68B C68 H68C 109.5 . . ?
N5 C69 N6 108.2(5) . . ?
N5 C69 C70 125.6(6) . . ?
N6 C69 C70 125.9(6) . . ?
C71 C70 C69 120.1(6) . . ?
C75 C70 C69 119.6(6) . . ?
C75 C70 C71 120.3(6) . . ?
C70 C71 H71 120.7 . . ?
C70 C71 C72 118.6(8) . . ?
C72 C71 H71 120.7 . . ?
C71 C72 H72 120.0 . . ?
C73 C72 C71 120.0(8) . . ?
C73 C72 H72 120.0 . . ?
C72 C73 H73 119.2 . . ?
C72 C73 C74 121.6(7) . . ?
C74 C73 H73 119.2 . . ?
C73 C74 H74 120.6 . . ?
C73 C74 C75 118.8(8) . . ?
C75 C74 H74 120.6 . . ?
C70 C75 C74 120.7(7) . . ?
C70 C75 H75 119.6 . . ?
C74 C75 H75 119.6 . . ?
N6 C76 C77 109.8(6) . . ?
N6 C76 C78 112.3(6) . . ?
C77 C76 C78 109.9(7) . . ?
C79 C76 N6 105.9(5) . . ?
C79 C76 C77 109.0(7) . . ?
C79 C76 C78 109.9(7) . . ?
C76 C77 H77A 109.5 . . ?
C76 C77 H77B 109.5 . . ?
C76 C77 H77C 109.5 . . ?
H77A C77 H77B 109.5 . . ?
H77A C77 H77C 109.5 . . ?
H77B C77 H77C 109.5 . . ?
C76 C78 H78A 109.5 . . ?
C76 C78 H78B 109.5 . . ?
C76 C78 H78C 109.5 . . ?
H78A C78 H78B 109.5 . . ?
H78A C78 H78C 109.5 . . ?
H78B C78 H78C 109.5 . . ?
C76 C79 H79A 109.5 . . ?
C76 C79 H79B 109.5 . . ?
C76 C79 H79C 109.5 . . ?
H79A C79 H79B 109.5 . . ?
H79A C79 H79C 109.5 . . ?
H79B C79 H79C 109.5 . . ?
C81 C80 N7 118.0(6) . . ?
C85 C80 N7 117.8(6) . . ?
C85 C80 C81 124.2(6) . . ?
C80 C81 C86 121.1(6) . . ?
C82 C81 C80 118.4(7) . . ?
C82 C81 C86 120.5(7) . . ?
C81 C82 H82 119.8 . . ?
C81 C82 C83 120.3(7) . . ?
C83 C82 H82 119.8 . . ?
C82 C83 H83 119.9 . . ?
C84 C83 C82 120.1(7) . . ?
C84 C83 H83 119.9 . . ?
C83 C84 H84 118.7 . . ?
C83 C84 C85 122.5(7) . . ?
C85 C84 H84 118.7 . . ?
C80 C85 C84 114.5(7) . . ?
C80 C85 C89 128.4(7) . . ?
C84 C85 C89 117.1(6) . . ?
C81 C86 H86 107.8 . . ?
C81 C86 C87 113.7(6) . . ?
C81 C86 C88 110.0(6) . . ?
C87 C86 H86 107.8 . . ?
C88 C86 H86 107.8 . . ?
C88 C86 C87 109.4(6) . . ?
C86 C87 H87A 109.5 . . ?
C86 C87 H87B 109.5 . . ?
C86 C87 H87C 109.5 . . ?
H87A C87 H87B 109.5 . . ?
H87A C87 H87C 109.5 . . ?
H87B C87 H87C 109.5 . . ?
C86 C88 H88A 109.5 . . ?
C86 C88 H88B 109.5 . . ?
C86 C88 H88C 109.5 . . ?
H88A C88 H88B 109.5 . . ?
H88A C88 H88C 109.5 . . ?
H88B C88 H88C 109.5 . . ?
C85 C89 H89 108.0 . . ?
C85 C89 C90 112.5(6) . . ?
C85 C89 C91 112.0(6) . . ?
C90 C89 H89 108.0 . . ?
C90 C89 C91 108.3(6) . . ?
C91 C89 H89 108.0 . . ?
C89 C90 H90A 109.5 . . ?
C89 C90 H90B 109.5 . . ?
C89 C90 H90C 109.5 . . ?
H90A C90 H90B 109.5 . . ?
H90A C90 H90C 109.5 . . ?
H90B C90 H90C 109.5 . . ?
C89 C91 H91A 109.5 . . ?
C89 C91 H91B 109.5 . . ?
C89 C91 H91C 109.5 . . ?
H91A C91 H91B 109.5 . . ?
H91A C91 H91C 109.5 . . ?
H91B C91 H91C 109.5 . . ?
H92A C92 H92B 109.5 . . ?
H92A C92 H92C 109.5 . . ?
H92B C92 H92C 109.5 . . ?
C93 C92 H92A 109.5 . . ?
C93 C92 H92B 109.5 . . ?
C93 C92 H92C 109.5 . . ?
N7 C93 C92 120.1(5) . . ?
N7 C93 C94 123.0(5) . . ?
C94 C93 C92 116.9(5) . . ?
C93 C94 H94 115.6 . . ?
C93 C94 C95 128.9(6) . . ?
C95 C94 H94 115.6 . . ?
N8 C95 C94 124.7(5) . . ?
N8 C95 C96 119.9(5) . . ?
C94 C95 C96 115.3(5) . . ?
C95 C96 H96A 109.5 . . ?
C95 C96 H96B 109.5 . . ?
C95 C96 H96C 109.5 . . ?
H96A C96 H96B 109.5 . . ?
H96A C96 H96C 109.5 . . ?
H96B C96 H96C 109.5 . . ?
C98 C97 N8 120.8(6) . . ?
C98 C97 C102 121.0(6) . . ?
C102 C97 N8 118.3(5) . . ?
C97 C98 C99 117.7(6) . . ?
C97 C98 C103 123.1(6) . . ?
C99 C98 C103 119.1(6) . . ?
C98 C99 H99 119.2 . . ?
C100 C99 C98 121.6(7) . . ?
C100 C99 H99 119.2 . . ?
C99 C100 H100 120.1 . . ?
C99 C100 C101 119.8(6) . . ?
C101 C100 H100 120.1 . . ?
C100 C101 H101 119.5 . . ?
C102 C101 C100 121.1(6) . . ?
C102 C101 H101 119.5 . . ?
C97 C102 C106 120.2(5) . . ?
C101 C102 C97 118.8(6) . . ?
C101 C102 C106 121.0(6) . . ?
C98 C103 H103 108.2 . . ?
C98 C103 C104 110.0(6) . . ?
C98 C103 C105 112.2(6) . . ?
C104 C103 H103 108.2 . . ?
C104 C103 C105 110.0(6) . . ?
C105 C103 H103 108.2 . . ?
C103 C104 H10G 109.5 . . ?
C103 C104 H10H 109.5 . . ?
C103 C104 H10I 109.5 . . ?
H10G C104 H10H 109.5 . . ?
H10G C104 H10I 109.5 . . ?
H10H C104 H10I 109.5 . . ?
C103 C105 H10J 109.5 . . ?
C103 C105 H10K 109.5 . . ?
C103 C105 H10L 109.5 . . ?
H10J C105 H10K 109.5 . . ?
H10J C105 H10L 109.5 . . ?
H10K C105 H10L 109.5 . . ?
C102 C106 H106 107.0 . . ?
C107 C106 C102 112.6(6) . . ?
C107 C106 H106 107.0 . . ?
C108 C106 C102 111.5(6) . . ?
C108 C106 H106 107.0 . . ?
C108 C106 C107 111.3(6) . . ?
C106 C107 H10M 109.5 . . ?
C106 C107 H10N 109.5 . . ?
C106 C107 H10O 109.5 . . ?
H10M C107 H10N 109.5 . . ?
H10M C107 H10O 109.5 . . ?
H10N C107 H10O 109.5 . . ?
C106 C108 H10P 109.5 . . ?
C106 C108 H10Q 109.5 . . ?
C106 C108 H10R 109.5 . . ?
H10P C108 H10Q 109.5 . . ?
H10P C108 H10R 109.5 . . ?
H10Q C108 H10R 109.5 . . ?
C109 C110 D110 120.0 . . ?
C109 C110 C111 120.0 . . ?
C111 C110 D110 120.0 . . ?
C110 C109 D109 120.0 . . ?
C110 C109 C114 120.0 . . ?
C114 C109 D109 120.0 . . ?
C109 C114 D114 120.0 . . ?
C113 C114 C109 120.0 . . ?
C113 C114 D114 120.0 . . ?
C114 C113 D113 120.0 . . ?
C114 C113 C112 120.0 . . ?
C112 C113 D113 120.0 . . ?
C113 C112 D112 120.0 . . ?
C111 C112 C113 120.0 . . ?
C111 C112 D112 120.0 . . ?
C110 C111 D111 120.0 . . ?
C112 C111 C110 120.0 . . ?
C112 C111 D111 120.0 . . ?
C1F C115 D115 120.0 . . ?
C1F C115 C1A 120.0 . . ?
C1A C115 D115 120.0 . . ?
C115 C1F D1F 120.0 . . ?
C115 C1F C1E 120.0 . . ?
C1E C1F D1F 120.0 . . ?
C1F C1E D1E 120.0 . . ?
C1D C1E C1F 120.0 . . ?
C1D C1E D1E 120.0 . . ?
C1E C1D D1D 120.0 . . ?
C1E C1D C1C 120.0 . . ?
C1C C1D D1D 120.0 . . ?
C1D C1C D1C 120.0 . . ?
C1D C1C C1A 120.0 . . ?
C1A C1C D1C 120.0 . . ?
C115 C1A D1A 120.0 . . ?
C1C C1A C115 120.0 . . ?
C1C C1A D1A 120.0 . . ?

loop_
_geom_bond_atom_site_label_1
_geom_bond_atom_site_label_2
_geom_bond_distance
_geom_bond_site_symmetry_2
_geom_bond_publ_flag
As1 Ga1 2.4014(9) . ?
As1 As2 2.4345(10) . ?
As1 As5 2.4027(10) . ?
Ge1 Fe1 2.2912(11) . ?
Ge1 N1 2.020(6) . ?
Ge1 N2 2.000(5) . ?
Ge1 As4 2.8704(10) . ?
Ge1 As5 2.4325(9) . ?
Ga1 Cl1 2.2862(17) . ?
Ga1 N3 1.957(5) . ?
Ga1 N4 1.941(5) . ?
Fe1 C1 2.111(18) . ?
Fe1 C2 2.064(13) . ?
Fe1 C3 2.081(11) . ?
Fe1 C4 2.142(12) . ?
Fe1 C5 2.116(19) . ?
Fe1 C1B 2.09(3) . ?
Fe1 C2B 2.17(2) . ?
Fe1 C3B 2.16(2) . ?
Fe1 C4B 2.13(2) . ?
Fe1 C5B 2.10(4) . ?
Fe1 As2 2.4445(12) . ?
N1 C11 1.484(9) . ?
N1 C15 1.306(9) . ?
C1 C2 1.436(12) . ?
C1 C5 1.405(12) . ?
C1 C6 1.482(12) . ?
C2 C3 1.430(16) . ?
C2 C7 1.504(15) . ?
C3 C4 1.429(16) . ?
C3 C8 1.512(13) . ?
C4 C5 1.412(13) . ?
C4 C9 1.479(15) . ?
C5 C10 1.526(12) . ?
C6 H6A 0.9800 . ?
C6 H6B 0.9800 . ?
C6 H6C 0.9800 . ?
C7 H7A 0.9800 . ?
C7 H7B 0.9800 . ?
C7 H7C 0.9800 . ?
C8 H8A 0.9800 . ?
C8 H8B 0.9800 . ?
C8 H8C 0.9800 . ?
C9 H9A 0.9800 . ?
C9 H9B 0.9800 . ?
C9 H9C 0.9800 . ?
C10 H10A 0.9800 . ?
C10 H10B 0.9800 . ?
C10 H10C 0.9800 . ?
C1B C2B 1.434(14) . ?
C1B C5B 1.405(14) . ?
C1B C6B 1.482(14) . ?
C2B C3B 1.433(17) . ?
C2B C7B 1.506(16) . ?
C3B C4B 1.433(17) . ?
C3B C8B 1.514(15) . ?
C4B C5B 1.415(14) . ?
C4B C9B 1.478(16) . ?
C5B C10B 1.526(14) . ?
C6B H6BA 0.9800 . ?
C6B H6BB 0.9800 . ?
C6B H6BC 0.9800 . ?
C7B H7BA 0.9800 . ?
C7B H7BB 0.9800 . ?
C7B H7BC 0.9800 . ?
C8B H8BA 0.9800 . ?
C8B H8BB 0.9800 . ?
C8B H8BC 0.9800 . ?
C9B H9BA 0.9800 . ?
C9B H9BB 0.9800 . ?
C9B H9BC 0.9800 . ?
C10B H10D 0.9800 . ?
C10B H10E 0.9800 . ?
C10B H10F 0.9800 . ?
As2 As3 2.3638(12) . ?
N2 C15 1.343(9) . ?
N2 C22 1.496(9) . ?
As3 As4 2.3210(11) . ?
N3 C26 1.450(8) . ?
N3 C39 1.323(7) . ?
As4 As5 2.5500(10) . ?
N4 C41 1.330(8) . ?
N4 C43 1.455(8) . ?
C11 C12 1.510(12) . ?
C11 C13 1.534(10) . ?
C11 C14 1.549(12) . ?
C12 H12A 0.9800 . ?
C12 H12B 0.9800 . ?
C12 H12C 0.9800 . ?
C13 H13A 0.9800 . ?
C13 H13B 0.9800 . ?
C13 H13C 0.9800 . ?
C14 H14A 0.9800 . ?
C14 H14B 0.9800 . ?
C14 H14C 0.9800 . ?
C15 C16 1.501(9) . ?
C16 C17 1.380(11) . ?
C16 C21 1.381(11) . ?
C17 H17 0.9500 . ?
C17 C18 1.378(11) . ?
C18 H18 0.9500 . ?
C18 C19 1.381(15) . ?
C19 H19 0.9500 . ?
C19 C20 1.361(15) . ?
C20 H20 0.9500 . ?
C20 C21 1.407(12) . ?
C21 H21 0.9500 . ?
C22 C23 1.520(12) . ?
C22 C24 1.482(11) . ?
C22 C25 1.526(11) . ?
C23 H23A 0.9800 . ?
C23 H23B 0.9800 . ?
C23 H23C 0.9800 . ?
C24 H24A 0.9800 . ?
C24 H24B 0.9800 . ?
C24 H24C 0.9800 . ?
C25 H25A 0.9800 . ?
C25 H25B 0.9800 . ?
C25 H25C 0.9800 . ?
C26 C27 1.415(9) . ?
C26 C31 1.400(10) . ?
C27 C28 1.402(10) . ?
C27 C32 1.508(10) . ?
C28 H28 0.9500 . ?
C28 C29 1.377(11) . ?
C29 H29 0.9500 . ?
C29 C30 1.369(11) . ?
C30 H30 0.9500 . ?
C30 C31 1.395(9) . ?
C31 C35 1.530(10) . ?
C32 H32 1.0000 . ?
C32 C33 1.534(10) . ?
C32 C34 1.531(10) . ?
C33 H33A 0.9800 . ?
C33 H33B 0.9800 . ?
C33 H33C 0.9800 . ?
C34 H34A 0.9800 . ?
C34 H34B 0.9800 . ?
C34 H34C 0.9800 . ?
C35 H35 1.0000 . ?
C35 C36 1.527(10) . ?
C35 C37 1.511(11) . ?
C36 H36A 0.9800 . ?
C36 H36B 0.9800 . ?
C36 H36C 0.9800 . ?
C37 H37A 0.9800 . ?
C37 H37B 0.9800 . ?
C37 H37C 0.9800 . ?
C38 H38A 0.9800 . ?
C38 H38B 0.9800 . ?
C38 H38C 0.9800 . ?
C38 C39 1.501(8) . ?
C39 C40 1.405(8) . ?
C40 H40 0.9500 . ?
C40 C41 1.399(8) . ?
C41 C42 1.506(8) . ?
C42 H42A 0.9800 . ?
C42 H42B 0.9800 . ?
C42 H42C 0.9800 . ?
C43 C44 1.424(10) . ?
C43 C48 1.372(11) . ?
C44 C45 1.414(12) . ?
C44 C49 1.546(13) . ?
C45 H45 0.9500 . ?
C45 C46 1.348(16) . ?
C46 H46 0.9500 . ?
C46 C47 1.371(16) . ?
C47 H47 0.9500 . ?
C47 C48 1.411(11) . ?
C48 C52 1.507(12) . ?
C49 H49 1.0000 . ?
C49 C50 1.534(12) . ?
C49 C51 1.531(12) . ?
C50 H50A 0.9800 . ?
C50 H50B 0.9800 . ?
C50 H50C 0.9800 . ?
C51 H51A 0.9800 . ?
C51 H51B 0.9800 . ?
C51 H51C 0.9800 . ?
C52 H52 1.0000 . ?
C52 C53 1.526(12) . ?
C52 C54 1.525(14) . ?
C53 H53A 0.9800 . ?
C53 H53B 0.9800 . ?
C53 H53C 0.9800 . ?
C54 H54A 0.9800 . ?
C54 H54B 0.9800 . ?
C54 H54C 0.9800 . ?
Ge2 Fe2 2.2952(11) . ?
Ge2 N5 1.999(5) . ?
Ge2 As6 2.8708(9) . ?
Ge2 N6 2.015(5) . ?
Ge2 As10 2.4284(9) . ?
Ga2 Cl2 2.2401(16) . ?
Ga2 N7 1.945(5) . ?
Ga2 N8 1.960(5) . ?
Ga2 As9 2.3989(9) . ?
Fe2 As6 2.5317(10) . ?
Fe2 As7 2.4705(10) . ?
Fe2 As8 2.4489(10) . ?
Fe2 C55 2.120(6) . ?
Fe2 C56 2.117(6) . ?
Fe2 C57 2.108(6) . ?
Fe2 C58 2.092(7) . ?
Fe2 C59 2.112(6) . ?
N5 C65 1.505(8) . ?
N5 C69 1.336(8) . ?
As6 As7 2.3230(9) . ?
As6 As10 2.5510(9) . ?
N6 C69 1.344(8) . ?
N6 C76 1.500(8) . ?
As7 As8 2.3663(9) . ?
N7 C80 1.453(8) . ?
N7 C93 1.340(7) . ?
As8 As9 2.4426(9) . ?
N8 C95 1.322(7) . ?
N8 C97 1.447(7) . ?
As9 As10 2.4048(9) . ?
C55 C56 1.424(10) . ?
C55 C59 1.394(10) . ?
C55 C60 1.497(9) . ?
C56 C57 1.415(10) . ?
C56 C61 1.502(10) . ?
C57 C58 1.415(10) . ?
C57 C62 1.500(10) . ?
C58 C59 1.430(10) . ?
C58 C63 1.501(10) . ?
C59 C64 1.500(11) . ?
C60 H60A 0.9800 . ?
C60 H60B 0.9800 . ?
C60 H60C 0.9800 . ?
C61 H61A 0.9800 . ?
C61 H61B 0.9800 . ?
C61 H61C 0.9800 . ?
C62 H62A 0.9800 . ?
C62 H62B 0.9800 . ?
C62 H62C 0.9800 . ?
C63 H63A 0.9800 . ?
C63 H63B 0.9800 . ?
C63 H63C 0.9800 . ?
C64 H64A 0.9800 . ?
C64 H64B 0.9800 . ?
C64 H64C 0.9800 . ?
C65 C66 1.526(9) . ?
C65 C67 1.508(10) . ?
C65 C68 1.523(10) . ?
C66 H66A 0.9800 . ?
C66 H66B 0.9800 . ?
C66 H66C 0.9800 . ?
C67 H67A 0.9800 . ?
C67 H67B 0.9800 . ?
C67 H67C 0.9800 . ?
C68 H68A 0.9800 . ?
C68 H68B 0.9800 . ?
C68 H68C 0.9800 . ?
C69 C70 1.476(9) . ?
C70 C71 1.402(10) . ?
C70 C75 1.376(10) . ?
C71 H71 0.9500 . ?
C71 C72 1.413(11) . ?
C72 H72 0.9500 . ?
C72 C73 1.374(13) . ?
C73 H73 0.9500 . ?
C73 C74 1.375(12) . ?
C74 H74 0.9500 . ?
C74 C75 1.405(9) . ?
C75 H75 0.9500 . ?
C76 C77 1.524(11) . ?
C76 C78 1.526(9) . ?
C76 C79 1.494(10) . ?
C77 H77A 0.9800 . ?
C77 H77B 0.9800 . ?
C77 H77C 0.9800 . ?
C78 H78A 0.9800 . ?
C78 H78B 0.9800 . ?
C78 H78C 0.9800 . ?
C79 H79A 0.9800 . ?
C79 H79B 0.9800 . ?
C79 H79C 0.9800 . ?
C80 C81 1.407(10) . ?
C80 C85 1.390(9) . ?
C81 C82 1.394(10) . ?
C81 C86 1.512(10) . ?
C82 H82 0.9500 . ?
C82 C83 1.407(11) . ?
C83 H83 0.9500 . ?
C83 C84 1.357(11) . ?
C84 H84 0.9500 . ?
C84 C85 1.464(10) . ?
C85 C89 1.483(10) . ?
C86 H86 1.0000 . ?
C86 C87 1.526(10) . ?
C86 C88 1.522(10) . ?
C87 H87A 0.9800 . ?
C87 H87B 0.9800 . ?
C87 H87C 0.9800 . ?
C88 H88A 0.9800 . ?
C88 H88B 0.9800 . ?
C88 H88C 0.9800 . ?
C89 H89 1.0000 . ?
C89 C90 1.519(10) . ?
C89 C91 1.522(10) . ?
C90 H90A 0.9800 . ?
C90 H90B 0.9800 . ?
C90 H90C 0.9800 . ?
C91 H91A 0.9800 . ?
C91 H91B 0.9800 . ?
C91 H91C 0.9800 . ?
C92 H92A 0.9800 . ?
C92 H92B 0.9800 . ?
C92 H92C 0.9800 . ?
C92 C93 1.503(8) . ?
C93 C94 1.392(8) . ?
C94 H94 0.9500 . ?
C94 C95 1.399(8) . ?
C95 C96 1.512(8) . ?
C96 H96A 0.9800 . ?
C96 H96B 0.9800 . ?
C96 H96C 0.9800 . ?
C97 C98 1.406(9) . ?
C97 C102 1.413(9) . ?
C98 C99 1.406(9) . ?
C98 C103 1.525(9) . ?
C99 H99 0.9500 . ?
C99 C100 1.373(10) . ?
C100 H100 0.9500 . ?
C100 C101 1.391(10) . ?
C101 H101 0.9500 . ?
C101 C102 1.382(9) . ?
C102 C106 1.534(9) . ?
C103 H103 1.0000 . ?
C103 C104 1.531(9) . ?
C103 C105 1.540(10) . ?
C104 H10G 0.9800 . ?
C104 H10H 0.9800 . ?
C104 H10I 0.9800 . ?
C105 H10J 0.9800 . ?
C105 H10K 0.9800 . ?
C105 H10L 0.9800 . ?
C106 H106 1.0000 . ?
C106 C107 1.526(9) . ?
C106 C108 1.524(9) . ?
C107 H10M 0.9800 . ?
C107 H10N 0.9800 . ?
C107 H10O 0.9800 . ?
C108 H10P 0.9800 . ?
C108 H10Q 0.9800 . ?
C108 H10R 0.9800 . ?
C110 D110 0.9500 . ?
C110 C109 1.3900 . ?
C110 C111 1.3900 . ?
C109 D109 0.9500 . ?
C109 C114 1.3900 . ?
C114 D114 0.9500 . ?
C114 C113 1.3900 . ?
C113 D113 0.9500 . ?
C113 C112 1.3900 . ?
C112 D112 0.9500 . ?
C112 C111 1.3900 . ?
C111 D111 0.9500 . ?
C115 D115 0.9500 . ?
C115 C1F 1.3900 . ?
C115 C1A 1.3900 . ?
C1F D1F 0.9500 . ?
C1F C1E 1.3900 . ?
C1E D1E 0.9500 . ?
C1E C1D 1.3900 . ?
C1D D1D 0.9500 . ?
C1D C1C 1.3900 . ?
C1C D1C 0.9500 . ?
C1C C1A 1.3900 . ?
C1A D1A 0.9500 . ?

loop_
_geom_torsion_atom_site_label_1
_geom_torsion_atom_site_label_2
_geom_torsion_atom_site_label_3
_geom_torsion_atom_site_label_4
_geom_torsion
_geom_torsion_site_symmetry_1
_geom_torsion_site_symmetry_2
_geom_torsion_site_symmetry_3
_geom_torsion_site_symmetry_4
_geom_torsion_publ_flag
Ge1 N1 C11 C12 -15.6(10) . . . . ?
Ge1 N1 C11 C13 -133.5(7) . . . . ?
Ge1 N1 C11 C14 103.9(8) . . . . ?
Ge1 N1 C15 N2 0.3(6) . . . . ?
Ge1 N1 C15 C16 173.8(6) . . . . ?
Ge1 N2 C15 N1 -0.3(6) . . . . ?
Ge1 N2 C15 C16 -174.1(6) . . . . ?
Ge1 N2 C22 C23 144.2(6) . . . . ?
Ge1 N2 C22 C24 -89.9(8) . . . . ?
Ge1 N2 C22 C25 24.7(9) . . . . ?
Ga1 N3 C26 C27 89.0(6) . . . . ?
Ga1 N3 C26 C31 -89.7(6) . . . . ?
Ga1 N3 C39 C38 167.3(4) . . . . ?
Ga1 N3 C39 C40 -12.0(8) . . . . ?
Ga1 N4 C41 C40 15.9(8) . . . . ?
Ga1 N4 C41 C42 -164.8(5) . . . . ?
Ga1 N4 C43 C44 86.8(7) . . . . ?
Ga1 N4 C43 C48 -89.0(7) . . . . ?
Fe1 C1 C2 C3 61.3(9) . . . . ?
Fe1 C1 C2 C7 -122.5(13) . . . . ?
Fe1 C1 C5 C4 -61.2(13) . . . . ?
Fe1 C1 C5 C10 129.6(19) . . . . ?
Fe1 C2 C3 C4 63.0(8) . . . . ?
Fe1 C2 C3 C8 -124.6(11) . . . . ?
Fe1 C3 C4 C5 58.4(11) . . . . ?
Fe1 C3 C4 C9 -127.9(12) . . . . ?
Fe1 C4 C5 C1 60.4(15) . . . . ?
Fe1 C4 C5 C10 -130.2(19) . . . . ?
Fe1 C1B C2B C3B 59.1(18) . . . . ?
Fe1 C1B C2B C7B -123(3) . . . . ?
Fe1 C1B C5B C4B -61(3) . . . . ?
Fe1 C1B C5B C10B 123(4) . . . . ?
Fe1 C2B C3B C4B 59.6(17) . . . . ?
Fe1 C2B C3B C8B -129(2) . . . . ?
Fe1 C3B C4B C5B 61(2) . . . . ?
Fe1 C3B C4B C9B -123(3) . . . . ?
Fe1 C4B C5B C1B 60(3) . . . . ?
Fe1 C4B C5B C10B -124(4) . . . . ?
N1 C15 C16 C17 -98.3(9) . . . . ?
N1 C15 C16 C21 80.3(10) . . . . ?
C1 C2 C3 Fe1 -62.1(11) . . . . ?
C1 C2 C3 C4 0.9(15) . . . . ?
C1 C2 C3 C8 173.4(13) . . . . ?
C2 C1 C5 Fe1 58.7(12) . . . . ?
C2 C1 C5 C4 -3(2) . . . . ?
C2 C1 C5 C10 -171.7(16) . . . . ?
C2 C3 C4 Fe1 -60.8(8) . . . . ?
C2 C3 C4 C5 -2.4(15) . . . . ?
C2 C3 C4 C9 171.3(12) . . . . ?
C3 C4 C5 Fe1 -57.3(9) . . . . ?
C3 C4 C5 C1 3(2) . . . . ?
C3 C4 C5 C10 172.5(16) . . . . ?
C5 C1 C2 Fe1 -60.4(15) . . . . ?
C5 C1 C2 C3 0.9(19) . . . . ?
C5 C1 C2 C7 177.1(16) . . . . ?
C6 C1 C2 Fe1 123.5(18) . . . . ?
C6 C1 C2 C3 -175.1(16) . . . . ?
C6 C1 C2 C7 1(3) . . . . ?
C6 C1 C5 Fe1 -125(2) . . . . ?
C6 C1 C5 C4 173.5(16) . . . . ?
C6 C1 C5 C10 4(3) . . . . ?
C7 C2 C3 Fe1 122.0(14) . . . . ?
C7 C2 C3 C4 -175.0(12) . . . . ?
C7 C2 C3 C8 -3(2) . . . . ?
C8 C3 C4 Fe1 127.3(13) . . . . ?
C8 C3 C4 C5 -174.3(14) . . . . ?
C8 C3 C4 C9 -1(2) . . . . ?
C9 C4 C5 Fe1 129.3(13) . . . . ?
C9 C4 C5 C1 -170.2(16) . . . . ?
C9 C4 C5 C10 -1(3) . . . . ?
C1B C2B C3B Fe1 -57(2) . . . . ?
C1B C2B C3B C4B 2(3) . . . . ?
C1B C2B C3B C8B 174(3) . . . . ?
C2B C1B C5B Fe1 64(3) . . . . ?
C2B C1B C5B C4B 4(5) . . . . ?
C2B C1B C5B C10B -173(3) . . . . ?
C2B C3B C4B Fe1 -60.8(17) . . . . ?
C2B C3B C4B C5B 0(3) . . . . ?
C2B C3B C4B C9B 177(3) . . . . ?
C3B C4B C5B Fe1 -62.1(18) . . . . ?
C3B C4B C5B C1B -2(4) . . . . ?
C3B C4B C5B C10B 174(3) . . . . ?
C5B C1B C2B Fe1 -63(3) . . . . ?
C5B C1B C2B C3B -4(4) . . . . ?
C5B C1B C2B C7B 175(3) . . . . ?
C6B C1B C2B Fe1 133(4) . . . . ?
C6B C1B C2B C3B -168(3) . . . . ?
C6B C1B C2B C7B 10(5) . . . . ?
C6B C1B C5B Fe1 -132(4) . . . . ?
C6B C1B C5B C4B 167(3) . . . . ?
C6B C1B C5B C10B -9(7) . . . . ?
C7B C2B C3B Fe1 125(3) . . . . ?
C7B C2B C3B C4B -176(3) . . . . ?
C7B C2B C3B C8B -5(4) . . . . ?
C8B C3B C4B Fe1 128(2) . . . . ?
C8B C3B C4B C5B -171(3) . . . . ?
C8B C3B C4B C9B 5(4) . . . . ?
C9B C4B C5B Fe1 121(3) . . . . ?
C9B C4B C5B C1B -179(3) . . . . ?
C9B C4B C5B C10B -2(6) . . . . ?
N2 C15 C16 C17 74.4(10) . . . . ?
N2 C15 C16 C21 -107.1(9) . . . . ?
N3 C26 C27 C28 -177.7(6) . . . . ?
N3 C26 C27 C32 0.2(9) . . . . ?
N3 C26 C31 C30 179.3(6) . . . . ?
N3 C26 C31 C35 2.7(9) . . . . ?
N3 C39 C40 C41 -12.3(10) . . . . ?
N4 C43 C44 C45 -176.1(7) . . . . ?
N4 C43 C44 C49 10.0(11) . . . . ?
N4 C43 C48 C47 175.8(8) . . . . ?
N4 C43 C48 C52 -4.3(12) . . . . ?
C11 N1 C15 N2 179.7(6) . . . . ?
C11 N1 C15 C16 -6.8(12) . . . . ?
C15 N1 C11 C12 165.4(7) . . . . ?
C15 N1 C11 C13 47.4(11) . . . . ?
C15 N1 C11 C14 -75.2(9) . . . . ?
C15 N2 C22 C23 -71.4(9) . . . . ?
C15 N2 C22 C24 54.6(9) . . . . ?
C15 N2 C22 C25 169.2(7) . . . . ?
C15 C16 C17 C18 178.0(8) . . . . ?
C15 C16 C21 C20 -177.9(8) . . . . ?
C16 C17 C18 C19 -1.3(14) . . . . ?
C17 C16 C21 C20 0.6(13) . . . . ?
C17 C18 C19 C20 3.0(16) . . . . ?
C18 C19 C20 C21 -2.9(16) . . . . ?
C19 C20 C21 C16 1.1(15) . . . . ?
C21 C16 C17 C18 -0.5(13) . . . . ?
C22 N2 C15 N1 -155.8(6) . . . . ?
C22 N2 C15 C16 30.5(10) . . . . ?
C26 N3 C39 C38 -6.0(9) . . . . ?
C26 N3 C39 C40 174.6(6) . . . . ?
C26 C27 C28 C29 -1.8(10) . . . . ?
C26 C27 C32 C33 -153.1(7) . . . . ?
C26 C27 C32 C34 83.9(8) . . . . ?
C26 C31 C35 C36 111.1(8) . . . . ?
C26 C31 C35 C37 -125.0(7) . . . . ?
C27 C26 C31 C30 0.6(10) . . . . ?
C27 C26 C31 C35 -176.0(6) . . . . ?
C27 C28 C29 C30 0.9(11) . . . . ?
C28 C27 C32 C33 24.7(10) . . . . ?
C28 C27 C32 C34 -98.3(8) . . . . ?
C28 C29 C30 C31 0.9(12) . . . . ?
C29 C30 C31 C26 -1.6(11) . . . . ?
C29 C30 C31 C35 175.1(7) . . . . ?
C30 C31 C35 C36 -65.4(9) . . . . ?
C30 C31 C35 C37 58.4(9) . . . . ?
C31 C26 C27 C28 1.0(9) . . . . ?
C31 C26 C27 C32 178.9(6) . . . . ?
C32 C27 C28 C29 -179.7(7) . . . . ?
C38 C39 C40 C41 168.3(6) . . . . ?
C39 N3 C26 C27 -97.6(7) . . . . ?
C39 N3 C26 C31 83.7(7) . . . . ?
C39 C40 C41 N4 10.1(10) . . . . ?
C39 C40 C41 C42 -169.2(6) . . . . ?
C41 N4 C43 C44 -91.4(8) . . . . ?
C41 N4 C43 C48 92.8(8) . . . . ?
C43 N4 C41 C40 -165.9(6) . . . . ?
C43 N4 C41 C42 13.4(9) . . . . ?
C43 C44 C45 C46 -0.5(14) . . . . ?
C43 C44 C49 C50 -125.4(8) . . . . ?
C43 C44 C49 C51 113.8(8) . . . . ?
C43 C48 C52 C53 138.5(9) . . . . ?
C43 C48 C52 C54 -98.7(10) . . . . ?
C44 C43 C48 C47 0.2(13) . . . . ?
C44 C43 C48 C52 -179.8(8) . . . . ?
C44 C45 C46 C47 1.9(19) . . . . ?
C45 C44 C49 C50 61.1(10) . . . . ?
C45 C44 C49 C51 -59.7(10) . . . . ?
C45 C46 C47 C48 -2(2) . . . . ?
C46 C47 C48 C43 1.2(17) . . . . ?
C46 C47 C48 C52 -178.8(12) . . . . ?
C47 C48 C52 C53 -41.6(14) . . . . ?
C47 C48 C52 C54 81.3(11) . . . . ?
C48 C43 C44 C45 -0.5(12) . . . . ?
C48 C43 C44 C49 -174.4(8) . . . . ?
C49 C44 C45 C46 173.5(10) . . . . ?
Ge2 N5 C65 C66 -35.0(8) . . . . ?
Ge2 N5 C65 C67 84.4(7) . . . . ?
Ge2 N5 C65 C68 -151.4(6) . . . . ?
Ge2 N5 C69 N6 2.5(5) . . . . ?
Ge2 N5 C69 C70 176.6(6) . . . . ?
Ge2 N6 C69 N5 -2.5(5) . . . . ?
Ge2 N6 C69 C70 -176.6(6) . . . . ?
Ge2 N6 C76 C77 -106.2(8) . . . . ?
Ge2 N6 C76 C78 131.3(6) . . . . ?
Ge2 N6 C76 C79 11.3(9) . . . . ?
Ga2 N7 C80 C81 88.6(6) . . . . ?
Ga2 N7 C80 C85 -89.8(6) . . . . ?
Ga2 N7 C93 C92 163.6(4) . . . . ?
Ga2 N7 C93 C94 -16.7(8) . . . . ?
Ga2 N8 C95 C94 10.1(8) . . . . ?
Ga2 N8 C95 C96 -168.4(4) . . . . ?
Ga2 N8 C97 C98 95.1(6) . . . . ?
Ga2 N8 C97 C102 -84.8(6) . . . . ?
Fe2 C55 C56 C57 60.5(4) . . . . ?
Fe2 C55 C56 C61 -126.0(7) . . . . ?
Fe2 C55 C59 C58 -59.5(4) . . . . ?
Fe2 C55 C59 C64 126.0(7) . . . . ?
Fe2 C56 C57 C58 59.9(4) . . . . ?
Fe2 C56 C57 C62 -126.7(7) . . . . ?
Fe2 C57 C58 C59 61.9(4) . . . . ?
Fe2 C57 C58 C63 -125.0(7) . . . . ?
Fe2 C58 C59 C55 60.6(4) . . . . ?
Fe2 C58 C59 C64 -124.9(6) . . . . ?
N5 C69 C70 C71 105.5(8) . . . . ?
N5 C69 C70 C75 -75.2(9) . . . . ?
N6 C69 C70 C71 -81.4(9) . . . . ?
N6 C69 C70 C75 97.9(8) . . . . ?
N7 C80 C81 C82 -178.5(7) . . . . ?
N7 C80 C81 C86 3.5(9) . . . . ?
N7 C80 C85 C84 178.1(6) . . . . ?
N7 C80 C85 C89 -5.2(9) . . . . ?
N7 C93 C94 C95 -8.5(10) . . . . ?
N8 C97 C98 C99 -178.2(5) . . . . ?
N8 C97 C98 C103 -2.1(9) . . . . ?
N8 C97 C102 C101 177.5(5) . . . . ?
N8 C97 C102 C106 -1.1(8) . . . . ?
C55 C56 C57 Fe2 -60.8(4) . . . . ?
C55 C56 C57 C58 -0.9(7) . . . . ?
C55 C56 C57 C62 172.6(6) . . . . ?
C56 C55 C59 Fe2 60.3(4) . . . . ?
C56 C55 C59 C58 0.9(7) . . . . ?
C56 C55 C59 C64 -173.7(6) . . . . ?
C56 C57 C58 Fe2 -60.5(4) . . . . ?
C56 C57 C58 C59 1.4(7) . . . . ?
C56 C57 C58 C63 174.5(6) . . . . ?
C57 C58 C59 Fe2 -62.0(4) . . . . ?
C57 C58 C59 C55 -1.4(7) . . . . ?
C57 C58 C59 C64 173.1(6) . . . . ?
C59 C55 C56 Fe2 -60.5(4) . . . . ?
C59 C55 C56 C57 0.0(7) . . . . ?
C59 C55 C56 C61 173.5(6) . . . . ?
C60 C55 C56 Fe2 127.6(7) . . . . ?
C60 C55 C56 C57 -171.9(6) . . . . ?
C60 C55 C56 C61 1.6(11) . . . . ?
C60 C55 C59 Fe2 -127.7(7) . . . . ?
C60 C55 C59 C58 172.8(6) . . . . ?
C60 C55 C59 C64 -1.7(11) . . . . ?
C61 C56 C57 Fe2 125.6(7) . . . . ?
C61 C56 C57 C58 -174.5(6) . . . . ?
C61 C56 C57 C62 -1.0(11) . . . . ?
C62 C57 C58 Fe2 125.9(7) . . . . ?
C62 C57 C58 C59 -172.2(6) . . . . ?
C62 C57 C58 C63 0.9(11) . . . . ?
C63 C58 C59 Fe2 125.0(7) . . . . ?
C63 C58 C59 C55 -174.4(6) . . . . ?
C63 C58 C59 C64 0.1(11) . . . . ?
C65 N5 C69 N6 157.1(6) . . . . ?
C65 N5 C69 C70 -28.8(10) . . . . ?
C69 N5 C65 C66 -178.4(6) . . . . ?
C69 N5 C65 C67 -59.0(8) . . . . ?
C69 N5 C65 C68 65.2(8) . . . . ?
C69 N6 C76 C77 75.5(9) . . . . ?
C69 N6 C76 C78 -47.0(10) . . . . ?
C69 N6 C76 C79 -166.9(7) . . . . ?
C69 C70 C71 C72 179.5(6) . . . . ?
C69 C70 C75 C74 179.0(7) . . . . ?
C70 C71 C72 C73 0.1(11) . . . . ?
C71 C70 C75 C74 -1.8(11) . . . . ?
C71 C72 C73 C74 1.2(12) . . . . ?
C72 C73 C74 C75 -2.6(12) . . . . ?
C73 C74 C75 C70 3.0(11) . . . . ?
C75 C70 C71 C72 0.2(11) . . . . ?
C76 N6 C69 N5 176.4(6) . . . . ?
C76 N6 C69 C70 2.3(11) . . . . ?
C80 N7 C93 C92 -12.9(9) . . . . ?
C80 N7 C93 C94 166.8(6) . . . . ?
C80 C81 C82 C83 -0.2(12) . . . . ?
C80 C81 C86 C87 -144.3(7) . . . . ?
C80 C81 C86 C88 92.5(8) . . . . ?
C80 C85 C89 C90 120.1(7) . . . . ?
C80 C85 C89 C91 -117.7(7) . . . . ?
C81 C80 C85 C84 -0.2(9) . . . . ?
C81 C80 C85 C89 176.5(7) . . . . ?
C81 C82 C83 C84 1.0(14) . . . . ?
C82 C81 C86 C87 37.7(10) . . . . ?
C82 C81 C86 C88 -85.5(9) . . . . ?
C82 C83 C84 C85 -1.5(14) . . . . ?
C83 C84 C85 C80 1.1(11) . . . . ?
C83 C84 C85 C89 -176.0(8) . . . . ?
C84 C85 C89 C90 -63.3(8) . . . . ?
C84 C85 C89 C91 58.9(8) . . . . ?
C85 C80 C81 C82 -0.1(11) . . . . ?
C85 C80 C81 C86 -178.2(6) . . . . ?
C86 C81 C82 C83 177.8(8) . . . . ?
C92 C93 C94 C95 171.2(6) . . . . ?
C93 N7 C80 C81 -94.9(7) . . . . ?
C93 N7 C80 C85 86.7(7) . . . . ?
C93 C94 C95 N8 12.3(11) . . . . ?
C93 C94 C95 C96 -169.1(6) . . . . ?
C95 N8 C97 C98 -78.7(7) . . . . ?
C95 N8 C97 C102 101.4(7) . . . . ?
C97 N8 C95 C94 -176.0(6) . . . . ?
C97 N8 C95 C96 5.5(9) . . . . ?
C97 C98 C99 C100 -0.7(10) . . . . ?
C97 C98 C103 C104 -111.5(7) . . . . ?
C97 C98 C103 C105 125.6(7) . . . . ?
C97 C102 C106 C107 151.2(6) . . . . ?
C97 C102 C106 C108 -82.8(7) . . . . ?
C98 C97 C102 C101 -2.5(9) . . . . ?
C98 C97 C102 C106 179.0(6) . . . . ?
C98 C99 C100 C101 0.4(11) . . . . ?
C99 C98 C103 C104 64.6(8) . . . . ?
C99 C98 C103 C105 -58.3(8) . . . . ?
C99 C100 C101 C102 -1.2(11) . . . . ?
C100 C101 C102 C97 2.2(10) . . . . ?
C100 C101 C102 C106 -179.3(6) . . . . ?
C101 C102 C106 C107 -27.3(8) . . . . ?
C101 C102 C106 C108 98.7(7) . . . . ?
C102 C97 C98 C99 1.7(9) . . . . ?
C102 C97 C98 C103 177.9(6) . . . . ?
C103 C98 C99 C100 -177.0(6) . . . . ?
C110 C109 C114 C113 0.0 . . . . ?
C109 C110 C111 C112 0.0 . . . . ?
C109 C114 C113 C112 0.0 . . . . ?
C114 C113 C112 C111 0.0 . . . . ?
C113 C112 C111 C110 0.0 . . . . ?
C111 C110 C109 C114 0.0 . . . . ?
C115 C1F C1E C1D 0.0 . . . . ?
C1F C115 C1A C1C 0.0 . . . . ?
C1F C1E C1D C1C 0.0 . . . . ?
C1E C1D C1C C1A 0.0 . . . . ?
C1D C1C C1A C115 0.0 . . . . ?
C1A C115 C1F C1E 0.0 . . . . ?
